data_7024865
loop_
_publ_author_name
'Fankel, Stefan'
'Helten, Holger'
'von Frantzius, Gerd'
'Schnakenburg, Gregor'
'Daniels, J\"org'
'Chu, Victoria'
'M\"uller, Christina'
'Streubel, Rainer'

_publ_section_title
;
 Novel access to azaphosphiridine complexes and first applications using
 Br\/onsted acid-induced ring expansion reactions.
;
_journal_issue 14
_journal_name_full 'Dalton transactions (Cambridge, England : 2003)'
_journal_page_first 3472
_journal_page_last 3481
_journal_paper_doi 10.1039/b922166b
_journal_volume 39
_journal_year 2010
_chemical_formula_sum 'C24 H32 Fe N O5 P Si2 W'
_chemical_formula_weight 741.36
_space_group_IT_number 2
_symmetry_cell_setting triclinic
_symmetry_space_group_name_Hall '-P 1'
_symmetry_space_group_name_H-M 'P -1'
_atom_sites_solution_hydrogens geom
_atom_sites_solution_primary direct
_atom_sites_solution_secondary difmap
_cell_angle_alpha 109.0050(7)
_cell_angle_beta 90.3535(6)
_cell_angle_gamma 97.4184(6)
_cell_formula_units_Z 6
_cell_length_a 14.5415(2)
_cell_length_b 16.5338(2)
_cell_length_c 19.5865(2)
_cell_measurement_reflns_used 14841
_cell_measurement_temperature 123(2)
_cell_measurement_theta_max 30.034
_cell_measurement_theta_min 0.998
_cell_volume 4409.31(9)
_computing_cell_refinement 'HKL Scalepack (Otwinowski & Minor 1997)'
_computing_data_collection 'HKL Denzo and Scalepack (Otwinowski & Minor 1997)'
_computing_data_reduction 'HKL Denzo and Scalepack (Otwinowski & Minor 1997)'
_computing_molecular_graphics 'DIAMOND (Brandenburg, 1999)'
_computing_publication_material 'SHELXL97 (Sheldrick, 1997)'
_computing_structure_refinement 'SHELXL-97 (Sheldrick, 1997)'
_computing_structure_solution 'SHELXS-97 (Sheldrick, 1990)'
_diffrn_ambient_temperature 123(2)
_diffrn_detector_area_resol_mean 9
_diffrn_measured_fraction_theta_full 0.981
_diffrn_measured_fraction_theta_max 0.981
_diffrn_measurement_device_type KappaCCD
_diffrn_measurement_method 'CCD rotation images, thick slices'
_diffrn_radiation_monochromator graphite
_diffrn_radiation_source 'fine-focus sealed tube'
_diffrn_radiation_type MoK\a
_diffrn_radiation_wavelength 0.71073
_diffrn_reflns_av_R_equivalents 0.0853
_diffrn_reflns_av_sigmaI/netI 0.1728
_diffrn_reflns_limit_h_max 19
_diffrn_reflns_limit_h_min -19
_diffrn_reflns_limit_k_max 22
_diffrn_reflns_limit_k_min -19
_diffrn_reflns_limit_l_max 26
_diffrn_reflns_limit_l_min -26
_diffrn_reflns_number 49604
_diffrn_reflns_theta_full 29.00
_diffrn_reflns_theta_max 29.00
_diffrn_reflns_theta_min 1.91
_exptl_absorpt_coefficient_mu 4.572
_exptl_absorpt_correction_T_max 0.67580
_exptl_absorpt_correction_T_min 0.48284
_exptl_absorpt_correction_type multi-scan
_exptl_crystal_colour orange
_exptl_crystal_density_diffrn 1.675
_exptl_crystal_density_method 'not measured'
_exptl_crystal_description Plate
_exptl_crystal_F_000 2196
_exptl_crystal_size_max 0.20
_exptl_crystal_size_mid 0.20
_exptl_crystal_size_min 0.08
_refine_diff_density_max 1.989
_refine_diff_density_min -1.823
_refine_diff_density_rms 0.170
_refine_ls_extinction_method none
_refine_ls_goodness_of_fit_ref 0.744
_refine_ls_hydrogen_treatment constr
_refine_ls_matrix_type full
_refine_ls_number_parameters 946
_refine_ls_number_reflns 22997
_refine_ls_number_restraints 0
_refine_ls_restrained_S_all 0.744
_refine_ls_R_factor_all 0.1033
_refine_ls_R_factor_gt 0.0421
_refine_ls_shift/su_max 0.002
_refine_ls_shift/su_mean 0.000
_refine_ls_structure_factor_coef Fsqd
_refine_ls_weighting_details 'calc w=1/[\s^2^(Fo^2^)+(0.0000P)^2^+0.0000P] where P=(Fo^2^+2Fc^2^)/3'
_refine_ls_weighting_scheme calc
_refine_ls_wR_factor_gt 0.0634
_refine_ls_wR_factor_ref 0.0738
_reflns_number_gt 12350
_reflns_number_total 22997
_reflns_threshold_expression >2sigma(I)
_cod_data_source_file b922166b.txt
_cod_data_source_block greg177
_cod_depositor_comments
;
The following automatic conversions were performed:

'_exptl_absorpt_correction_type' value 'Multi-Scan' changed to
'multi-scan' according to
/home/saulius/struct/CIF-dictionaries/cif_core.dic dictionary named
'cif_core.dic' version 2.4.2 from 2011-04-26.

Automatic conversion script
Id: cif_fix_values 1891 2012-01-12 08:04:46Z andrius 
;
_cod_original_cell_volume 4409.30(9)
_cod_database_code 7024865

loop_
_symmetry_equiv_pos_as_xyz
'x, y, z'
'-x, -y, -z'

loop_
_atom_site_label
_atom_site_type_symbol
_atom_site_fract_x
_atom_site_fract_y
_atom_site_fract_z
_atom_site_U_iso_or_equiv
_atom_site_adp_type
_atom_site_occupancy
_atom_site_symmetry_multiplicity
_atom_site_calc_flag
_atom_site_refinement_flags
C1 C 0.2760(4) -0.0498(4) 0.4597(3) 0.0184(13) Uani 1 1 d .
H1A H 0.3239 -0.0020 0.4893 0.022 Uiso 1 1 calc R
C2 C 0.2168(4) -0.0930(3) 0.5021(3) 0.0153(12) Uani 1 1 d .
C3 C 0.2454(4) -0.1047(4) 0.5682(3) 0.0237(14) Uani 1 1 d .
H3A H 0.3059 -0.0886 0.5911 0.028 Uiso 1 1 calc R
C4 C 0.1663(5) -0.1449(4) 0.5929(3) 0.0317(17) Uani 1 1 d .
H4A H 0.1647 -0.1598 0.6358 0.038 Uiso 1 1 calc R
C5 C 0.0902(4) -0.1589(4) 0.5431(3) 0.0250(15) Uani 1 1 d .
H5A H 0.0291 -0.1852 0.5464 0.030 Uiso 1 1 calc R
C6 C 0.1215(4) -0.1266(4) 0.4874(3) 0.0222(14) Uani 1 1 d .
H6A H 0.0847 -0.1274 0.4469 0.027 Uiso 1 1 calc R
C7 C 0.0873(5) 0.0748(4) 0.5792(3) 0.0308(16) Uani 1 1 d .
H7A H 0.0678 0.0828 0.5358 0.037 Uiso 1 1 calc R
C8 C 0.0311(4) 0.0369(4) 0.6204(3) 0.0324(17) Uani 1 1 d .
H8A H -0.0330 0.0153 0.6101 0.039 Uiso 1 1 calc R
C9 C 0.0852(5) 0.0357(5) 0.6803(3) 0.043(2) Uani 1 1 d .
H9A H 0.0647 0.0128 0.7171 0.051 Uiso 1 1 calc R
C10 C 0.1770(5) 0.0758(4) 0.6746(3) 0.0408(19) Uani 1 1 d .
H10A H 0.2284 0.0846 0.7075 0.049 Uiso 1 1 calc R
C11 C 0.1778(5) 0.0998(4) 0.6116(3) 0.0356(18) Uani 1 1 d .
H11A H 0.2295 0.1274 0.5944 0.043 Uiso 1 1 calc R
C12 C 0.2383(4) 0.0621(4) 0.4069(3) 0.0281(16) Uani 1 1 d .
H12C H 0.2029 0.0685 0.3667 0.042 Uiso 1 1 calc R
H12B H 0.3044 0.0815 0.4041 0.042 Uiso 1 1 calc R
H12A H 0.2162 0.0971 0.4528 0.042 Uiso 1 1 calc R
C13 C 0.2359(4) -0.2040(3) 0.3303(3) 0.0197(14) Uani 1 1 d .
H13A H 0.1902 -0.2008 0.3687 0.024 Uiso 1 1 calc R
C14 C 0.0365(4) -0.2581(4) 0.2713(3) 0.0378(17) Uani 1 1 d .
H14A H 0.0179 -0.2131 0.3134 0.057 Uiso 1 1 calc R
H14B H 0.0365 -0.3115 0.2827 0.057 Uiso 1 1 calc R
H14C H -0.0074 -0.2684 0.2302 0.057 Uiso 1 1 calc R
C15 C 0.1557(4) -0.1195(4) 0.2267(3) 0.0306(16) Uani 1 1 d .
H15A H 0.2189 -0.0988 0.2171 0.046 Uiso 1 1 calc R
H15B H 0.1337 -0.0758 0.2680 0.046 Uiso 1 1 calc R
H15C H 0.1145 -0.1302 0.1839 0.046 Uiso 1 1 calc R
C16 C 0.1851(5) -0.3101(4) 0.1651(3) 0.0357(17) Uani 1 1 d .
H16A H 0.1803 -0.3647 0.1754 0.054 Uiso 1 1 calc R
H16B H 0.2486 -0.2950 0.1525 0.054 Uiso 1 1 calc R
H16C H 0.1416 -0.3165 0.1247 0.054 Uiso 1 1 calc R
C17 C 0.3794(4) -0.3344(4) 0.2622(3) 0.0330(16) Uani 1 1 d .
H17A H 0.4273 -0.2860 0.2645 0.050 Uiso 1 1 calc R
H17B H 0.3458 -0.3548 0.2149 0.050 Uiso 1 1 calc R
H17C H 0.4086 -0.3815 0.2693 0.050 Uiso 1 1 calc R
C18 C 0.2032(5) -0.3892(4) 0.3282(3) 0.0446(19) Uani 1 1 d .
H18A H 0.1669 -0.4049 0.2823 0.067 Uiso 1 1 calc R
H18B H 0.1624 -0.3714 0.3685 0.067 Uiso 1 1 calc R
H18C H 0.2311 -0.4392 0.3306 0.067 Uiso 1 1 calc R
C19 C 0.3596(4) -0.2691(4) 0.4234(3) 0.0324(16) Uani 1 1 d .
H19A H 0.3152 -0.2574 0.4617 0.049 Uiso 1 1 calc R
H19B H 0.4051 -0.2175 0.4307 0.049 Uiso 1 1 calc R
H19C H 0.3917 -0.3171 0.4250 0.049 Uiso 1 1 calc R
C20 C 0.5709(4) -0.0058(4) 0.2823(3) 0.0234(14) Uani 1 1 d .
C21 C 0.5257(4) -0.1341(4) 0.3433(3) 0.0267(15) Uani 1 1 d .
C22 C 0.4829(4) 0.0351(4) 0.4188(3) 0.0263(15) Uani 1 1 d .
C23 C 0.3928(4) 0.0381(4) 0.2855(3) 0.0246(14) Uani 1 1 d .
C24 C 0.4190(4) -0.1371(4) 0.2151(3) 0.0262(15) Uani 1 1 d .
C25 C 0.2091(4) 0.1973(4) 1.1104(3) 0.0211(14) Uani 1 1 d .
H25A H 0.2306 0.1499 1.1249 0.025 Uiso 1 1 calc R
C26 C 0.1885(4) 0.2714(4) 1.1719(3) 0.0208(14) Uani 1 1 d .
C27 C 0.2389(4) 0.3049(4) 1.2404(3) 0.0248(15) Uani 1 1 d .
H27A H 0.2910 0.2830 1.2536 0.030 Uiso 1 1 calc R
C28 C 0.1992(4) 0.3753(4) 1.2853(3) 0.0266(15) Uani 1 1 d .
H28A H 0.2203 0.4094 1.3333 0.032 Uiso 1 1 calc R
C29 C 0.1226(4) 0.3865(4) 1.2467(3) 0.0250(15) Uani 1 1 d .
H29A H 0.0829 0.4293 1.2643 0.030 Uiso 1 1 calc R
C30 C 0.1146(4) 0.3225(3) 1.1763(3) 0.0194(13) Uani 1 1 d .
H30A H 0.0687 0.3152 1.1393 0.023 Uiso 1 1 calc R
C31 C 0.0145(4) 0.1530(4) 1.2288(3) 0.0309(16) Uani 1 1 d .
H31A H -0.0060 0.1169 1.1812 0.037 Uiso 1 1 calc R
C32 C 0.0931(4) 0.1465(4) 1.2685(3) 0.0310(16) Uani 1 1 d .
H32A H 0.1350 0.1054 1.2524 0.037 Uiso 1 1 calc R
C33 C 0.0980(4) 0.2120(4) 1.3364(3) 0.0313(16) Uani 1 1 d .
H33A H 0.1437 0.2217 1.3741 0.038 Uiso 1 1 calc R
C34 C 0.0249(4) 0.2606(4) 1.3395(3) 0.0282(16) Uani 1 1 d .
H34A H 0.0133 0.3093 1.3787 0.034 Uiso 1 1 calc R
C35 C -0.0286(4) 0.2235(4) 1.2731(3) 0.0299(16) Uani 1 1 d .
H35A H -0.0833 0.2422 1.2603 0.036 Uiso 1 1 calc R
C36 C 0.1024(4) 0.0761(4) 1.0244(3) 0.0298(15) Uani 1 1 d .
H36C H 0.0593 0.0636 0.9824 0.045 Uiso 1 1 calc R
H36B H 0.0686 0.0644 1.0641 0.045 Uiso 1 1 calc R
H36A H 0.1517 0.0395 1.0114 0.045 Uiso 1 1 calc R
C37 C 0.2396(4) 0.3065(3) 1.0163(3) 0.0165(13) Uani 1 1 d .
H37A H 0.1987 0.3300 1.0568 0.020 Uiso 1 1 calc R
C38 C 0.0751(4) 0.3747(4) 0.9707(3) 0.0318(16) Uani 1 1 d .
H38A H 0.1049 0.4336 0.9967 0.048 Uiso 1 1 calc R
H38B H 0.0379 0.3523 1.0039 0.048 Uiso 1 1 calc R
H38C H 0.0347 0.3753 0.9307 0.048 Uiso 1 1 calc R
C39 C 0.2317(4) 0.3458(4) 0.8691(3) 0.0363(18) Uani 1 1 d .
H39A H 0.2819 0.3114 0.8512 0.054 Uiso 1 1 calc R
H39B H 0.2580 0.4062 0.8932 0.054 Uiso 1 1 calc R
H39C H 0.1898 0.3418 0.8284 0.054 Uiso 1 1 calc R
C40 C 0.1086(4) 0.1923(4) 0.8838(3) 0.0303(16) Uani 1 1 d .
H40A H 0.0683 0.1708 0.9158 0.045 Uiso 1 1 calc R
H40B H 0.1560 0.1543 0.8667 0.045 Uiso 1 1 calc R
H40C H 0.0713 0.1933 0.8423 0.045 Uiso 1 1 calc R
C41 C 0.4421(4) 0.3737(4) 0.9762(3) 0.0351(17) Uani 1 1 d .
H41A H 0.4173 0.3760 0.9303 0.053 Uiso 1 1 calc R
H41B H 0.4624 0.3173 0.9684 0.053 Uiso 1 1 calc R
H41C H 0.4950 0.4193 0.9946 0.053 Uiso 1 1 calc R
C42 C 0.3999(4) 0.3891(4) 1.1306(3) 0.0341(16) Uani 1 1 d .
H42A H 0.4156 0.3315 1.1249 0.051 Uiso 1 1 calc R
H42B H 0.3545 0.4039 1.1680 0.051 Uiso 1 1 calc R
H42C H 0.4561 0.4315 1.1450 0.051 Uiso 1 1 calc R
C43 C 0.3139(5) 0.4988(4) 1.0594(3) 0.0373(18) Uani 1 1 d .
H43A H 0.2708 0.5107 1.0986 0.056 Uiso 1 1 calc R
H43B H 0.2833 0.5001 1.0151 0.056 Uiso 1 1 calc R
H43C H 0.3690 0.5427 1.0728 0.056 Uiso 1 1 calc R
C44 C 0.4320(5) 0.0101(4) 0.9002(3) 0.0332(17) Uani 1 1 d .
C45 C 0.2437(4) 0.0234(4) 0.8907(3) 0.0226(14) Uani 1 1 d .
C46 C 0.3398(4) 0.0410(4) 1.0317(3) 0.0289(15) Uani 1 1 d .
C47 C 0.4740(5) 0.1737(4) 1.0104(3) 0.0261(15) Uani 1 1 d .
C48 C 0.3697(4) 0.1571(4) 0.8765(3) 0.0222(14) Uani 1 1 d .
C49 C 0.6956(4) 0.3284(3) 0.2027(3) 0.0184(13) Uani 1 1 d .
H49A H 0.6429 0.2870 0.1725 0.022 Uiso 1 1 calc R
C50 C 0.7634(4) 0.3662(4) 0.1607(3) 0.0214(14) Uani 1 1 d .
C51 C 0.7421(4) 0.3847(4) 0.0952(3) 0.0265(15) Uani 1 1 d .
H51A H 0.6822 0.3785 0.0729 0.032 Uiso 1 1 calc R
C52 C 0.8280(5) 0.4139(4) 0.0709(3) 0.0314(17) Uani 1 1 d .
H52A H 0.8349 0.4306 0.0290 0.038 Uiso 1 1 calc R
C53 C 0.9011(5) 0.4141(4) 0.1183(3) 0.0284(16) Uani 1 1 d .
H53A H 0.9651 0.4313 0.1142 0.034 Uiso 1 1 calc R
C54 C 0.8616(4) 0.3839(4) 0.1737(3) 0.0224(14) Uani 1 1 d .
H54A H 0.8953 0.3769 0.2127 0.027 Uiso 1 1 calc R
C55 C 0.7645(4) 0.1688(4) 0.0539(3) 0.0223(14) Uani 1 1 d .
H55A H 0.7102 0.1525 0.0756 0.027 Uiso 1 1 calc R
C56 C 0.7671(4) 0.1899(4) -0.0103(3) 0.0268(15) Uani 1 1 d .
H56A H 0.7147 0.1896 -0.0397 0.032 Uiso 1 1 calc R
C57 C 0.8606(5) 0.2115(4) -0.0233(3) 0.0314(17) Uani 1 1 d .
H57A H 0.8828 0.2288 -0.0626 0.038 Uiso 1 1 calc R
C58 C 0.9156(5) 0.2026(4) 0.0331(3) 0.0297(16) Uani 1 1 d .
H58A H 0.9815 0.2128 0.0383 0.036 Uiso 1 1 calc R
C59 C 0.8556(4) 0.1760(4) 0.0800(3) 0.0250(15) Uani 1 1 d .
H59A H 0.8740 0.1649 0.1223 0.030 Uiso 1 1 calc R
C60 C 0.7097(4) 0.2069(4) 0.2497(3) 0.0273(15) Uani 1 1 d .
H60C H 0.7418 0.1933 0.2879 0.041 Uiso 1 1 calc R
H60B H 0.7262 0.1701 0.2024 0.041 Uiso 1 1 calc R
H60A H 0.6425 0.1965 0.2540 0.041 Uiso 1 1 calc R
C61 C 0.7516(4) 0.4752(3) 0.3355(3) 0.0179(13) Uani 1 1 d .
H61A H 0.7980 0.4686 0.2972 0.021 Uiso 1 1 calc R
C62 C 0.8091(4) 0.3760(4) 0.4369(3) 0.0329(16) Uani 1 1 d .
H62A H 0.8246 0.3293 0.3948 0.049 Uiso 1 1 calc R
H62B H 0.7439 0.3635 0.4473 0.049 Uiso 1 1 calc R
H62C H 0.8491 0.3807 0.4788 0.049 Uiso 1 1 calc R
C63 C 0.8111(5) 0.5688(4) 0.5016(3) 0.0389(18) Uani 1 1 d .
H63A H 0.7464 0.5621 0.5148 0.058 Uiso 1 1 calc R
H63B H 0.8263 0.6245 0.4938 0.058 Uiso 1 1 calc R
H63C H 0.8521 0.5667 0.5407 0.058 Uiso 1 1 calc R
C64 C 0.9504(4) 0.4999(4) 0.3923(3) 0.0364(17) Uani 1 1 d .
H64A H 0.9606 0.5545 0.3821 0.055 Uiso 1 1 calc R
H64B H 0.9622 0.4525 0.3493 0.055 Uiso 1 1 calc R
H64C H 0.9927 0.5030 0.4326 0.055 Uiso 1 1 calc R
C65 C 0.6374(4) 0.5528(4) 0.2480(3) 0.0276(15) Uani 1 1 d .
H65A H 0.5857 0.5068 0.2440 0.041 Uiso 1 1 calc R
H65B H 0.6780 0.5337 0.2078 0.041 Uiso 1 1 calc R
H65C H 0.6129 0.6047 0.2463 0.041 Uiso 1 1 calc R
C66 C 0.6300(4) 0.6237(4) 0.4110(3) 0.0316(16) Uani 1 1 d .
H66A H 0.6659 0.6387 0.4570 0.047 Uiso 1 1 calc R
H66B H 0.5762 0.5808 0.4097 0.047 Uiso 1 1 calc R
H66C H 0.6087 0.6756 0.4063 0.047 Uiso 1 1 calc R
C67 C 0.8089(5) 0.6588(4) 0.3388(3) 0.0408(18) Uani 1 1 d .
H67C H 0.7888 0.7129 0.3383 0.061 Uiso 1 1 calc R
H67B H 0.8459 0.6364 0.2968 0.061 Uiso 1 1 calc R
H67A H 0.8467 0.6694 0.3832 0.061 Uiso 1 1 calc R
C68 C 0.3983(4) 0.3037(4) 0.3824(3) 0.0236(14) Uani 1 1 d .
C69 C 0.4568(4) 0.4383(4) 0.3291(3) 0.0207(14) Uani 1 1 d .
C70 C 0.5641(4) 0.4208(4) 0.4482(3) 0.0231(14) Uani 1 1 d .
C71 C 0.5651(4) 0.2441(4) 0.3722(3) 0.0216(14) Uani 1 1 d .
C72 C 0.4745(4) 0.2593(4) 0.2433(3) 0.0254(15) Uani 1 1 d .
Fe1 Fe 0.13953(6) -0.03059(6) 0.58538(4) 0.0231(2) Uani 1 1 d .
Fe2 Fe 0.10496(6) 0.26538(5) 1.25550(4) 0.0192(2) Uani 1 1 d .
Fe3 Fe 0.82802(6) 0.29191(5) 0.07511(4) 0.0196(2) Uani 1 1 d .
N1 N 0.2255(3) -0.0293(3) 0.4025(2) 0.0208(12) Uani 1 1 d .
N2 N 0.1431(3) 0.1665(3) 1.0472(2) 0.0197(11) Uani 1 1 d .
N3 N 0.7379(3) 0.2982(3) 0.2570(2) 0.0196(11) Uani 1 1 d .
O1 O 0.6400(3) 0.0205(3) 0.26285(19) 0.0293(11) Uani 1 1 d .
O2 O 0.5731(3) -0.1773(3) 0.3573(2) 0.0437(13) Uani 1 1 d .
O3 O 0.4990(3) 0.0827(3) 0.4767(2) 0.0401(12) Uani 1 1 d .
O4 O 0.3624(3) 0.0872(3) 0.2655(2) 0.0392(13) Uani 1 1 d .
O5 O 0.4015(3) -0.1822(3) 0.1573(2) 0.0381(12) Uani 1 1 d .
O6 O 0.4747(3) -0.0438(3) 0.8672(2) 0.0531(15) Uani 1 1 d .
O7 O 0.1848(3) -0.0187(3) 0.8515(2) 0.0356(11) Uani 1 1 d .
O8 O 0.3303(3) 0.0081(3) 1.0759(2) 0.0444(13) Uani 1 1 d .
O9 O 0.5406(3) 0.2116(3) 1.0396(2) 0.0432(13) Uani 1 1 d .
O10 O 0.3779(3) 0.1866(3) 0.8316(2) 0.0365(12) Uani 1 1 d .
O11 O 0.3284(3) 0.2762(3) 0.4015(2) 0.0369(12) Uani 1 1 d .
O12 O 0.4185(3) 0.4916(3) 0.3220(2) 0.0338(11) Uani 1 1 d .
O13 O 0.5892(3) 0.4605(3) 0.5056(2) 0.0339(11) Uani 1 1 d .
O14 O 0.5853(3) 0.1892(3) 0.3897(2) 0.0328(11) Uani 1 1 d .
O15 O 0.4510(3) 0.2147(3) 0.1870(2) 0.0288(11) Uani 1 1 d .
P1 P 0.30477(11) -0.09946(9) 0.36532(7) 0.0168(3) Uani 1 1 d .
P2 P 0.25190(11) 0.20308(10) 1.02390(7) 0.0177(3) Uani 1 1 d .
P3 P 0.67034(11) 0.37861(10) 0.29746(7) 0.0181(3) Uani 1 1 d .
Si1 Si 0.15554(12) -0.22205(11) 0.24764(8) 0.0243(4) Uani 1 1 d .
Si2 Si 0.29689(13) -0.29809(11) 0.33441(8) 0.0250(4) Uani 1 1 d .
Si3 Si 0.16618(12) 0.30393(11) 0.93432(8) 0.0233(4) Uani 1 1 d .
Si4 Si 0.34944(12) 0.38995(11) 1.04349(8) 0.0234(4) Uani 1 1 d .
Si5 Si 0.82733(12) 0.48007(11) 0.41727(8) 0.0233(4) Uani 1 1 d .
Si6 Si 0.70462(12) 0.57777(11) 0.33488(8) 0.0237(4) Uani 1 1 d .
W1 W 0.452739(17) -0.050263(16) 0.316628(12) 0.02011(6) Uani 1 1 d .
W2 W 0.355266(18) 0.099258(16) 0.954147(12) 0.02186(6) Uani 1 1 d .
W3 W 0.517508(17) 0.341558(15) 0.346413(12) 0.01777(6) Uani 1 1 d .

loop_
_atom_site_aniso_label
_atom_site_aniso_U_11
_atom_site_aniso_U_22
_atom_site_aniso_U_33
_atom_site_aniso_U_23
_atom_site_aniso_U_13
_atom_site_aniso_U_12
C1 0.014(3) 0.024(4) 0.015(3) 0.004(3) -0.002(2) 0.004(3)
C2 0.013(3) 0.015(3) 0.016(3) 0.002(2) -0.002(2) 0.003(3)
C3 0.019(4) 0.032(4) 0.024(3) 0.010(3) 0.000(3) 0.012(3)
C4 0.040(4) 0.037(4) 0.031(4) 0.026(3) 0.010(3) 0.012(4)
C5 0.019(4) 0.022(4) 0.036(4) 0.014(3) 0.000(3) -0.002(3)
C6 0.024(4) 0.027(4) 0.020(3) 0.013(3) 0.002(3) 0.007(3)
C7 0.033(4) 0.035(4) 0.026(3) 0.007(3) 0.007(3) 0.019(4)
C8 0.020(4) 0.044(5) 0.035(4) 0.012(3) 0.015(3) 0.013(3)
C9 0.050(5) 0.053(5) 0.030(4) 0.014(4) 0.016(4) 0.029(4)
C10 0.046(5) 0.037(5) 0.027(4) -0.011(3) -0.013(3) 0.020(4)
C11 0.032(4) 0.034(4) 0.043(4) 0.014(4) 0.011(4) 0.007(4)
C12 0.037(4) 0.024(4) 0.028(3) 0.012(3) 0.008(3) 0.009(3)
C13 0.025(4) 0.023(4) 0.011(3) 0.007(3) 0.002(3) 0.003(3)
C14 0.022(4) 0.051(5) 0.043(4) 0.023(4) -0.010(3) -0.003(4)
C15 0.036(4) 0.034(4) 0.023(3) 0.010(3) -0.005(3) 0.011(3)
C16 0.046(5) 0.034(4) 0.025(3) 0.004(3) -0.004(3) 0.010(4)
C17 0.043(5) 0.022(4) 0.030(3) 0.004(3) -0.010(3) 0.005(3)
C18 0.045(5) 0.033(5) 0.059(5) 0.023(4) -0.017(4) -0.006(4)
C19 0.037(4) 0.029(4) 0.036(4) 0.017(3) -0.004(3) 0.007(3)
C20 0.032(4) 0.022(4) 0.014(3) 0.002(3) -0.005(3) 0.005(3)
C21 0.029(4) 0.027(4) 0.025(3) 0.013(3) 0.005(3) -0.003(3)
C22 0.019(4) 0.037(4) 0.020(3) 0.008(3) -0.003(3) -0.004(3)
C23 0.022(4) 0.025(4) 0.024(3) 0.009(3) 0.008(3) -0.007(3)
C24 0.023(4) 0.026(4) 0.027(3) 0.006(3) -0.001(3) 0.000(3)
C25 0.021(4) 0.027(4) 0.017(3) 0.011(3) 0.005(3) 0.004(3)
C26 0.019(3) 0.026(4) 0.021(3) 0.011(3) 0.003(3) 0.004(3)
C27 0.018(3) 0.032(4) 0.026(3) 0.013(3) 0.006(3) 0.000(3)
C28 0.031(4) 0.026(4) 0.019(3) 0.006(3) 0.000(3) -0.005(3)
C29 0.032(4) 0.012(3) 0.028(3) 0.004(3) 0.010(3) -0.002(3)
C30 0.020(3) 0.020(3) 0.022(3) 0.014(3) 0.002(3) 0.000(3)
C31 0.035(4) 0.031(4) 0.024(3) 0.009(3) 0.004(3) -0.006(3)
C32 0.030(4) 0.027(4) 0.043(4) 0.019(3) 0.004(3) 0.011(3)
C33 0.028(4) 0.041(4) 0.033(4) 0.027(4) -0.003(3) -0.007(3)
C34 0.025(4) 0.036(4) 0.028(3) 0.015(3) 0.007(3) 0.007(3)
C35 0.008(3) 0.048(5) 0.041(4) 0.028(4) 0.000(3) -0.007(3)
C36 0.030(4) 0.026(4) 0.029(3) 0.006(3) 0.005(3) -0.009(3)
C37 0.016(3) 0.019(3) 0.014(3) 0.007(2) 0.000(2) -0.001(3)
C38 0.023(4) 0.042(4) 0.036(4) 0.021(3) 0.000(3) 0.001(3)
C39 0.035(4) 0.056(5) 0.028(3) 0.025(4) 0.004(3) 0.014(4)
C40 0.027(4) 0.043(4) 0.021(3) 0.012(3) -0.009(3) 0.003(3)
C41 0.030(4) 0.034(4) 0.045(4) 0.020(4) 0.008(3) -0.003(3)
C42 0.035(4) 0.031(4) 0.035(4) 0.012(3) -0.011(3) -0.004(3)
C43 0.051(5) 0.022(4) 0.039(4) 0.010(3) 0.012(4) 0.005(4)
C44 0.031(4) 0.053(5) 0.019(3) 0.016(3) -0.005(3) 0.009(4)
C45 0.020(4) 0.014(3) 0.031(4) 0.005(3) 0.007(3) -0.001(3)
C46 0.026(4) 0.018(4) 0.034(4) -0.003(3) -0.010(3) 0.002(3)
C47 0.026(4) 0.024(4) 0.025(3) 0.004(3) 0.004(3) 0.002(3)
C48 0.014(3) 0.015(3) 0.027(3) -0.009(3) 0.001(3) 0.005(3)
C49 0.019(3) 0.020(3) 0.014(3) 0.001(2) 0.002(3) 0.004(3)
C50 0.029(4) 0.018(3) 0.018(3) 0.005(3) 0.004(3) 0.009(3)
C51 0.030(4) 0.029(4) 0.025(3) 0.011(3) 0.008(3) 0.014(3)
C52 0.038(4) 0.027(4) 0.039(4) 0.022(3) 0.020(4) 0.010(3)
C53 0.031(4) 0.028(4) 0.026(3) 0.007(3) 0.009(3) 0.008(3)
C54 0.021(4) 0.025(4) 0.024(3) 0.010(3) 0.008(3) 0.006(3)
C55 0.022(4) 0.018(3) 0.025(3) 0.006(3) 0.005(3) 0.002(3)
C56 0.027(4) 0.032(4) 0.022(3) 0.008(3) -0.005(3) 0.006(3)
C57 0.039(5) 0.037(4) 0.021(3) 0.010(3) 0.009(3) 0.014(4)
C58 0.026(4) 0.031(4) 0.028(3) 0.004(3) 0.003(3) 0.008(3)
C59 0.032(4) 0.024(4) 0.020(3) 0.007(3) 0.004(3) 0.010(3)
C60 0.031(4) 0.029(4) 0.024(3) 0.009(3) 0.009(3) 0.008(3)
C61 0.021(3) 0.013(3) 0.020(3) 0.004(2) 0.004(3) 0.004(3)
C62 0.033(4) 0.040(4) 0.030(3) 0.018(3) -0.004(3) 0.002(3)
C63 0.040(5) 0.046(5) 0.028(3) 0.007(3) -0.004(3) 0.007(4)
C64 0.028(4) 0.050(5) 0.031(4) 0.011(3) 0.000(3) 0.006(4)
C65 0.037(4) 0.026(4) 0.024(3) 0.014(3) -0.001(3) 0.004(3)
C66 0.035(4) 0.029(4) 0.034(4) 0.013(3) -0.002(3) 0.012(3)
C67 0.041(5) 0.032(4) 0.048(4) 0.015(4) -0.004(4) -0.002(4)
C68 0.022(4) 0.029(4) 0.021(3) 0.007(3) -0.002(3) 0.012(3)
C69 0.024(4) 0.024(4) 0.014(3) 0.006(3) 0.004(3) 0.001(3)
C70 0.015(3) 0.035(4) 0.016(3) 0.003(3) 0.008(3) 0.004(3)
C71 0.021(4) 0.025(4) 0.022(3) 0.013(3) 0.003(3) 0.002(3)
C72 0.020(4) 0.030(4) 0.035(4) 0.019(3) 0.006(3) 0.013(3)
Fe1 0.0210(5) 0.0316(6) 0.0205(4) 0.0114(4) 0.0035(4) 0.0099(4)
Fe2 0.0173(5) 0.0241(5) 0.0173(4) 0.0095(4) 0.0015(4) 0.0004(4)
Fe3 0.0199(5) 0.0240(5) 0.0160(4) 0.0077(4) 0.0021(4) 0.0038(4)
N1 0.023(3) 0.024(3) 0.022(2) 0.015(2) 0.004(2) 0.005(2)
N2 0.019(3) 0.024(3) 0.017(2) 0.007(2) 0.002(2) 0.003(2)
N3 0.019(3) 0.026(3) 0.018(2) 0.013(2) 0.007(2) 0.006(2)
O1 0.025(3) 0.040(3) 0.023(2) 0.012(2) 0.003(2) -0.001(2)
O2 0.035(3) 0.055(4) 0.055(3) 0.033(3) 0.003(3) 0.014(3)
O3 0.042(3) 0.043(3) 0.026(2) 0.006(2) 0.004(2) -0.011(3)
O4 0.053(3) 0.039(3) 0.040(3) 0.029(2) 0.011(2) 0.017(3)
O5 0.034(3) 0.049(3) 0.024(2) 0.003(2) -0.003(2) 0.002(3)
O6 0.048(4) 0.066(4) 0.042(3) 0.004(3) 0.000(3) 0.031(3)
O7 0.038(3) 0.025(3) 0.038(3) 0.005(2) -0.002(2) -0.004(2)
O8 0.056(4) 0.046(3) 0.039(3) 0.026(3) -0.008(2) 0.002(3)
O9 0.026(3) 0.051(4) 0.048(3) 0.014(3) -0.006(2) -0.004(3)
O10 0.046(3) 0.040(3) 0.026(2) 0.014(2) 0.005(2) 0.009(2)
O11 0.025(3) 0.052(3) 0.034(3) 0.015(2) 0.003(2) 0.003(2)
O12 0.037(3) 0.032(3) 0.037(3) 0.014(2) 0.000(2) 0.015(2)
O13 0.031(3) 0.044(3) 0.022(2) 0.003(2) -0.004(2) 0.009(2)
O14 0.038(3) 0.037(3) 0.035(2) 0.024(2) 0.003(2) 0.015(2)
O15 0.033(3) 0.029(3) 0.021(2) 0.003(2) 0.001(2) 0.006(2)
P1 0.0189(9) 0.0175(9) 0.0143(7) 0.0054(6) 0.0005(7) 0.0027(7)
P2 0.0168(9) 0.0194(9) 0.0167(7) 0.0065(7) -0.0004(7) 0.0009(7)
P3 0.0178(9) 0.0232(9) 0.0156(7) 0.0090(7) 0.0014(7) 0.0042(7)
Si1 0.0222(10) 0.0274(11) 0.0217(9) 0.0060(8) -0.0043(8) 0.0029(8)
Si2 0.0302(11) 0.0192(10) 0.0252(9) 0.0073(8) -0.0042(8) 0.0014(8)
Si3 0.0211(10) 0.0323(11) 0.0205(8) 0.0128(8) 0.0004(8) 0.0071(8)
Si4 0.0235(10) 0.0239(10) 0.0231(9) 0.0097(8) -0.0018(8) -0.0004(8)
Si5 0.0216(10) 0.0282(11) 0.0177(8) 0.0041(8) -0.0011(8) 0.0039(8)
Si6 0.0283(11) 0.0216(10) 0.0212(9) 0.0074(8) 0.0019(8) 0.0023(8)
W1 0.02004(14) 0.02330(15) 0.01704(12) 0.00771(11) 0.00213(11) 0.00036(12)
W2 0.02047(15) 0.02341(15) 0.02052(13) 0.00481(11) 0.00052(11) 0.00524(12)
W3 0.01710(14) 0.02154(14) 0.01672(12) 0.00825(11) 0.00217(10) 0.00485(11)

loop_
_atom_type_symbol
_atom_type_description
_atom_type_scat_dispersion_real
_atom_type_scat_dispersion_imag
_atom_type_scat_source
C C 0.0033 0.0016 'International Tables Vol C Tables 4.2.6.8 and 6.1.1.4'
H H 0.0000 0.0000 'International Tables Vol C Tables 4.2.6.8 and 6.1.1.4'
Fe Fe 0.3463 0.8444 'International Tables Vol C Tables 4.2.6.8 and 6.1.1.4'
N N 0.0061 0.0033 'International Tables Vol C Tables 4.2.6.8 and 6.1.1.4'
O O 0.0106 0.0060 'International Tables Vol C Tables 4.2.6.8 and 6.1.1.4'
P P 0.1023 0.0942 'International Tables Vol C Tables 4.2.6.8 and 6.1.1.4'
Si Si 0.0817 0.0704 'International Tables Vol C Tables 4.2.6.8 and 6.1.1.4'
W W -0.8490 6.8722 'International Tables Vol C Tables 4.2.6.8 and 6.1.1.4'

loop_
_geom_angle_atom_site_label_1
_geom_angle_atom_site_label_2
_geom_angle_atom_site_label_3
_geom_angle
C2 C1 N1 114.9(5)
C2 C1 P1 125.6(4)
N1 C1 P1 61.9(2)
C2 C1 H1A 114.5
N1 C1 H1A 114.5
P1 C1 H1A 114.5
C6 C2 C3 107.7(4)
C6 C2 C1 126.8(5)
C3 C2 C1 125.4(5)
C6 C2 Fe1 69.4(3)
C3 C2 Fe1 69.4(3)
C1 C2 Fe1 124.3(4)
C4 C3 C2 107.2(5)
C4 C3 Fe1 68.8(3)
C2 C3 Fe1 69.6(3)
C4 C3 H3A 126.4
C2 C3 H3A 126.4
Fe1 C3 H3A 126.8
C5 C4 C3 108.8(4)
C5 C4 Fe1 70.0(3)
C3 C4 Fe1 70.5(3)
C5 C4 H4A 125.6
C3 C4 H4A 125.6
Fe1 C4 H4A 125.4
C6 C5 C4 107.7(5)
C6 C5 Fe1 69.9(3)
C4 C5 Fe1 69.2(4)
C6 C5 H5A 126.1
C4 C5 H5A 126.1
Fe1 C5 H5A 126.3
C2 C6 C5 108.6(5)
C2 C6 Fe1 70.2(3)
C5 C6 Fe1 69.5(3)
C2 C6 H6A 125.7
C5 C6 H6A 125.7
Fe1 C6 H6A 126.2
C8 C7 C11 109.7(5)
C8 C7 Fe1 70.7(3)
C11 C7 Fe1 70.5(3)
C8 C7 H7A 125.2
C11 C7 H7A 125.2
Fe1 C7 H7A 125.2
C7 C8 C9 108.5(6)
C7 C8 Fe1 69.5(3)
C9 C8 Fe1 70.0(3)
C7 C8 H8A 125.7
C9 C8 H8A 125.7
Fe1 C8 H8A 126.4
C8 C9 C10 106.6(5)
C8 C9 Fe1 69.5(3)
C10 C9 Fe1 69.4(3)
C8 C9 H9A 126.7
C10 C9 H9A 126.7
Fe1 C9 H9A 126.0
C11 C10 C9 108.4(6)
C11 C10 Fe1 69.8(4)
C9 C10 Fe1 69.6(4)
C11 C10 H10A 125.8
C9 C10 H10A 125.8
Fe1 C10 H10A 126.3
C7 C11 C10 106.8(6)
C7 C11 Fe1 69.0(4)
C10 C11 Fe1 69.8(4)
C7 C11 H11A 126.6
C10 C11 H11A 126.6
Fe1 C11 H11A 126.2
N1 C12 H12C 109.5
N1 C12 H12B 109.5
H12C C12 H12B 109.5
N1 C12 H12A 109.5
H12C C12 H12A 109.5
H12B C12 H12A 109.5
P1 C13 Si1 116.0(2)
P1 C13 Si2 114.9(3)
Si1 C13 Si2 117.9(3)
P1 C13 H13A 101.3
Si1 C13 H13A 101.3
Si2 C13 H13A 101.3
Si1 C14 H14A 109.5
Si1 C14 H14B 109.5
H14A C14 H14B 109.5
Si1 C14 H14C 109.5
H14A C14 H14C 109.5
H14B C14 H14C 109.5
Si1 C15 H15A 109.5
Si1 C15 H15B 109.5
H15A C15 H15B 109.5
Si1 C15 H15C 109.5
H15A C15 H15C 109.5
H15B C15 H15C 109.5
Si1 C16 H16A 109.5
Si1 C16 H16B 109.5
H16A C16 H16B 109.5
Si1 C16 H16C 109.5
H16A C16 H16C 109.5
H16B C16 H16C 109.5
Si2 C17 H17A 109.5
Si2 C17 H17B 109.5
H17A C17 H17B 109.5
Si2 C17 H17C 109.5
H17A C17 H17C 109.5
H17B C17 H17C 109.5
Si2 C18 H18A 109.5
Si2 C18 H18B 109.5
H18A C18 H18B 109.5
Si2 C18 H18C 109.5
H18A C18 H18C 109.5
H18B C18 H18C 109.5
Si2 C19 H19A 109.5
Si2 C19 H19B 109.5
H19A C19 H19B 109.5
Si2 C19 H19C 109.5
H19A C19 H19C 109.5
H19B C19 H19C 109.5
O1 C20 W1 179.4(6)
O2 C21 W1 174.4(5)
O3 C22 W1 179.2(6)
O4 C23 W1 176.6(4)
O5 C24 W1 176.6(5)
N2 C25 C26 117.3(5)
N2 C25 P2 62.3(2)
C26 C25 P2 125.5(4)
N2 C25 H25A 113.9
C26 C25 H25A 113.9
P2 C25 H25A 113.9
C27 C26 C30 106.4(5)
C27 C26 C25 125.5(5)
C30 C26 C25 128.0(5)
C27 C26 Fe2 68.1(3)
C30 C26 Fe2 69.4(3)
C25 C26 Fe2 126.2(4)
C28 C27 C26 109.4(5)
C28 C27 Fe2 70.5(3)
C26 C27 Fe2 71.0(3)
C28 C27 H27A 125.3
C26 C27 H27A 125.3
Fe2 C27 H27A 124.8
C27 C28 C29 108.0(5)
C27 C28 Fe2 69.2(4)
C29 C28 Fe2 70.1(4)
C27 C28 H28A 126.0
C29 C28 H28A 126.0
Fe2 C28 H28A 126.3
C28 C29 C30 108.5(5)
C28 C29 Fe2 69.7(3)
C30 C29 Fe2 70.0(3)
C28 C29 H29A 125.7
C30 C29 H29A 125.7
Fe2 C29 H29A 126.1
C29 C30 C26 107.6(5)
C29 C30 Fe2 69.2(3)
C26 C30 Fe2 69.8(3)
C29 C30 H30A 126.2
C26 C30 H30A 126.2
Fe2 C30 H30A 126.3
C32 C31 C35 107.8(6)
C32 C31 Fe2 69.9(4)
C35 C31 Fe2 69.6(4)
C32 C31 H31A 126.1
C35 C31 H31A 126.1
Fe2 C31 H31A 126.0
C33 C32 C31 107.6(5)
C33 C32 Fe2 69.8(3)
C31 C32 Fe2 69.7(3)
C33 C32 H32A 126.2
C31 C32 H32A 126.2
Fe2 C32 H32A 125.9
C34 C33 C32 109.3(6)
C34 C33 Fe2 69.5(3)
C32 C33 Fe2 69.9(3)
C34 C33 H33A 125.3
C32 C33 H33A 125.3
Fe2 C33 H33A 126.8
C33 C34 C35 107.4(5)
C33 C34 Fe2 70.3(3)
C35 C34 Fe2 70.0(3)
C33 C34 H34A 126.3
C35 C34 H34A 126.3
Fe2 C34 H34A 125.1
C34 C35 C31 107.8(5)
C34 C35 Fe2 69.3(3)
C31 C35 Fe2 69.6(3)
C34 C35 H35A 126.1
C31 C35 H35A 126.1
Fe2 C35 H35A 126.6
N2 C36 H36C 109.5
N2 C36 H36B 109.5
H36C C36 H36B 109.5
N2 C36 H36A 109.5
H36C C36 H36A 109.5
H36B C36 H36A 109.5
P2 C37 Si3 115.6(3)
P2 C37 Si4 114.8(3)
Si3 C37 Si4 117.2(2)
P2 C37 H37A 101.9
Si3 C37 H37A 101.9
Si4 C37 H37A 101.9
Si3 C38 H38A 109.5
Si3 C38 H38B 109.5
H38A C38 H38B 109.5
Si3 C38 H38C 109.5
H38A C38 H38C 109.5
H38B C38 H38C 109.5
Si3 C39 H39A 109.5
Si3 C39 H39B 109.5
H39A C39 H39B 109.5
Si3 C39 H39C 109.5
H39A C39 H39C 109.5
H39B C39 H39C 109.5
Si3 C40 H40A 109.5
Si3 C40 H40B 109.5
H40A C40 H40B 109.5
Si3 C40 H40C 109.5
H40A C40 H40C 109.5
H40B C40 H40C 109.5
Si4 C41 H41A 109.5
Si4 C41 H41B 109.5
H41A C41 H41B 109.5
Si4 C41 H41C 109.5
H41A C41 H41C 109.5
H41B C41 H41C 109.5
Si4 C42 H42A 109.5
Si4 C42 H42B 109.5
H42A C42 H42B 109.5
Si4 C42 H42C 109.5
H42A C42 H42C 109.5
H42B C42 H42C 109.5
Si4 C43 H43A 109.5
Si4 C43 H43B 109.5
H43A C43 H43B 109.5
Si4 C43 H43C 109.5
H43A C43 H43C 109.5
H43B C43 H43C 109.5
O6 C44 W2 177.9(7)
O7 C45 W2 175.4(5)
O8 C46 W2 179.5(5)
O9 C47 W2 177.1(6)
O10 C48 W2 177.7(5)
N3 C49 C50 114.7(5)
N3 C49 P3 62.3(2)
C50 C49 P3 126.2(4)
N3 C49 H49A 114.3
C50 C49 H49A 114.3
P3 C49 H49A 114.3
C54 C50 C51 107.3(5)
C54 C50 C49 126.5(5)
C51 C50 C49 126.0(6)
C54 C50 Fe3 69.5(3)
C51 C50 Fe3 69.2(3)
C49 C50 Fe3 122.7(4)
C52 C51 C50 106.9(6)
C52 C51 Fe3 69.7(3)
C50 C51 Fe3 69.2(3)
C52 C51 H51A 126.6
C50 C51 H51A 126.6
Fe3 C51 H51A 126.1
C53 C52 C51 109.6(5)
C53 C52 Fe3 70.6(3)
C51 C52 Fe3 69.6(3)
C53 C52 H52A 125.2
C51 C52 H52A 125.2
Fe3 C52 H52A 126.2
C52 C53 C54 107.7(5)
C52 C53 Fe3 69.4(4)
C54 C53 Fe3 68.9(3)
C52 C53 H53A 126.1
C54 C53 H53A 126.1
Fe3 C53 H53A 127.2
C50 C54 C53 108.5(5)
C50 C54 Fe3 69.7(3)
C53 C54 Fe3 70.3(3)
C50 C54 H54A 125.8
C53 C54 H54A 125.8
Fe3 C54 H54A 125.8
C59 C55 C56 108.1(5)
C59 C55 Fe3 70.3(3)
C56 C55 Fe3 70.4(3)
C59 C55 H55A 125.9
C56 C55 H55A 125.9
Fe3 C55 H55A 125.0
C57 C56 C55 108.1(5)
C57 C56 Fe3 70.2(4)
C55 C56 Fe3 69.2(3)
C57 C56 H56A 125.9
C55 C56 H56A 125.9
Fe3 C56 H56A 126.3
C56 C57 C58 107.4(5)
C56 C57 Fe3 69.7(3)
C58 C57 Fe3 69.6(3)
C56 C57 H57A 126.3
C58 C57 H57A 126.3
Fe3 C57 H57A 126.0
C59 C58 C57 107.9(6)
C59 C58 Fe3 69.6(3)
C57 C58 Fe3 70.0(3)
C59 C58 H58A 126.0
C57 C58 H58A 126.0
Fe3 C58 H58A 125.9
C55 C59 C58 108.4(5)
C55 C59 Fe3 69.7(3)
C58 C59 Fe3 70.2(3)
C55 C59 H59A 125.8
C58 C59 H59A 125.8
Fe3 C59 H59A 125.9
N3 C60 H60C 109.5
N3 C60 H60B 109.5
H60C C60 H60B 109.5
N3 C60 H60A 109.5
H60C C60 H60A 109.5
H60B C60 H60A 109.5
P3 C61 Si5 116.2(2)
P3 C61 Si6 113.5(3)
Si5 C61 Si6 118.5(3)
P3 C61 H61A 101.6
Si5 C61 H61A 101.6
Si6 C61 H61A 101.6
Si5 C62 H62A 109.5
Si5 C62 H62B 109.5
H62A C62 H62B 109.5
Si5 C62 H62C 109.5
H62A C62 H62C 109.5
H62B C62 H62C 109.5
Si5 C63 H63A 109.5
Si5 C63 H63B 109.5
H63A C63 H63B 109.5
Si5 C63 H63C 109.5
H63A C63 H63C 109.5
H63B C63 H63C 109.5
Si5 C64 H64A 109.5
Si5 C64 H64B 109.5
H64A C64 H64B 109.5
Si5 C64 H64C 109.5
H64A C64 H64C 109.5
H64B C64 H64C 109.5
Si6 C65 H65A 109.5
Si6 C65 H65B 109.5
H65A C65 H65B 109.5
Si6 C65 H65C 109.5
H65A C65 H65C 109.5
H65B C65 H65C 109.5
Si6 C66 H66A 109.5
Si6 C66 H66B 109.5
H66A C66 H66B 109.5
Si6 C66 H66C 109.5
H66A C66 H66C 109.5
H66B C66 H66C 109.5
Si6 C67 H67C 109.5
Si6 C67 H67B 109.5
H67C C67 H67B 109.5
Si6 C67 H67A 109.5
H67C C67 H67A 109.5
H67B C67 H67A 109.5
O11 C68 W3 176.0(5)
O12 C69 W3 175.9(4)
O13 C70 W3 176.1(5)
O14 C71 W3 174.4(5)
O15 C72 W3 179.7(5)
C7 Fe1 C4 169.1(3)
C7 Fe1 C5 131.1(3)
C4 Fe1 C5 40.8(2)
C7 Fe1 C8 39.8(2)
C4 Fe1 C8 130.6(2)
C5 Fe1 C8 109.1(3)
C7 Fe1 C6 110.0(2)
C4 Fe1 C6 68.3(2)
C5 Fe1 C6 40.58(18)
C8 Fe1 C6 117.5(3)
C7 Fe1 C10 67.6(3)
C4 Fe1 C10 116.1(3)
C5 Fe1 C10 148.8(2)
C8 Fe1 C10 68.0(3)
C6 Fe1 C10 169.3(3)
C7 Fe1 C11 40.5(2)
C4 Fe1 C11 148.6(3)
C5 Fe1 C11 169.7(2)
C8 Fe1 C11 67.9(3)
C6 Fe1 C11 131.1(2)
C10 Fe1 C11 40.4(2)
C7 Fe1 C9 67.8(2)
C4 Fe1 C9 107.7(2)
C5 Fe1 C9 116.0(3)
C8 Fe1 C9 40.5(2)
C6 Fe1 C9 149.0(3)
C10 Fe1 C9 41.0(3)
C11 Fe1 C9 68.6(3)
C7 Fe1 C3 149.7(2)
C4 Fe1 C3 40.7(2)
C5 Fe1 C3 68.6(2)
C8 Fe1 C3 168.8(2)
C6 Fe1 C3 68.5(2)
C10 Fe1 C3 108.0(3)
C11 Fe1 C3 116.3(3)
C9 Fe1 C3 129.7(2)
C7 Fe1 C2 117.7(2)
C4 Fe1 C2 68.6(2)
C5 Fe1 C2 68.4(2)
C8 Fe1 C2 149.4(2)
C6 Fe1 C2 40.4(2)
C10 Fe1 C2 130.4(3)
C11 Fe1 C2 108.8(2)
C9 Fe1 C2 169.1(3)
C3 Fe1 C2 41.00(18)
C27 Fe2 C34 137.9(3)
C27 Fe2 C28 40.4(2)
C34 Fe2 C28 110.5(2)
C27 Fe2 C35 178.0(2)
C34 Fe2 C35 40.7(2)
C28 Fe2 C35 140.1(2)
C27 Fe2 C31 138.5(2)
C34 Fe2 C31 68.6(2)
C28 Fe2 C31 177.1(2)
C35 Fe2 C31 40.8(2)
C27 Fe2 C33 110.5(2)
C34 Fe2 C33 40.2(2)
C28 Fe2 C33 109.9(2)
C35 Fe2 C33 67.6(2)
C31 Fe2 C33 67.6(2)
C27 Fe2 C32 110.2(2)
C34 Fe2 C32 68.3(2)
C28 Fe2 C32 136.8(3)
C35 Fe2 C32 68.2(2)
C31 Fe2 C32 40.4(2)
C33 Fe2 C32 40.2(2)
C27 Fe2 C29 67.8(2)
C34 Fe2 C29 111.4(2)
C28 Fe2 C29 40.2(2)
C35 Fe2 C29 113.7(2)
C31 Fe2 C29 142.6(3)
C33 Fe2 C29 137.6(2)
C32 Fe2 C29 176.9(3)
C27 Fe2 C30 68.4(2)
C34 Fe2 C30 139.8(2)
C28 Fe2 C30 68.3(2)
C35 Fe2 C30 113.6(2)
C31 Fe2 C30 114.2(2)
C33 Fe2 C30 178.2(3)
C32 Fe2 C30 141.3(2)
C29 Fe2 C30 40.8(2)
C27 Fe2 C26 40.9(2)
C34 Fe2 C26 178.8(3)
C28 Fe2 C26 68.5(2)
C35 Fe2 C26 140.5(2)
C31 Fe2 C26 112.3(2)
C33 Fe2 C26 139.2(2)
C32 Fe2 C26 111.8(2)
C29 Fe2 C26 68.5(2)
C30 Fe2 C26 40.78(19)
C55 Fe3 C59 40.0(2)
C55 Fe3 C54 127.8(2)
C59 Fe3 C54 108.8(2)
C55 Fe3 C50 106.0(2)
C59 Fe3 C50 116.51(19)
C54 Fe3 C50 40.8(2)
C55 Fe3 C51 115.9(2)
C59 Fe3 C51 149.6(2)
C54 Fe3 C51 69.1(2)
C50 Fe3 C51 41.66(19)
C55 Fe3 C52 150.4(3)
C59 Fe3 C52 168.8(3)
C54 Fe3 C52 68.2(2)
C50 Fe3 C52 68.8(2)
C51 Fe3 C52 40.7(2)
C55 Fe3 C56 40.45(19)
C59 Fe3 C56 67.5(2)
C54 Fe3 C56 165.6(2)
C50 Fe3 C56 127.0(2)
C51 Fe3 C56 106.6(2)
C52 Fe3 C56 118.2(2)
C55 Fe3 C58 67.6(2)
C59 Fe3 C58 40.19(19)
C54 Fe3 C58 119.3(2)
C50 Fe3 C58 150.8(2)
C51 Fe3 C58 167.3(2)
C52 Fe3 C58 130.9(2)
C56 Fe3 C58 67.6(2)
C55 Fe3 C57 67.9(2)
C59 Fe3 C57 67.8(2)
C54 Fe3 C57 153.0(3)
C50 Fe3 C57 165.7(3)
C51 Fe3 C57 128.0(2)
C52 Fe3 C57 109.7(2)
C56 Fe3 C57 40.1(2)
C58 Fe3 C57 40.5(2)
C55 Fe3 C53 167.2(2)
C59 Fe3 C53 130.8(3)
C54 Fe3 C53 40.78(18)
C50 Fe3 C53 68.7(2)
C51 Fe3 C53 68.5(2)
C52 Fe3 C53 40.0(2)
C56 Fe3 C53 151.9(2)
C58 Fe3 C53 111.0(3)
C57 Fe3 C53 119.9(2)
C12 N1 C1 116.0(5)
C12 N1 P1 123.4(3)
C1 N1 P1 69.1(3)
C36 N2 C25 117.0(4)
C36 N2 P2 124.1(3)
C25 N2 P2 69.2(3)
C60 N3 C49 115.8(5)
C60 N3 P3 122.8(3)
C49 N3 P3 69.0(3)
N1 P1 C13 104.7(2)
N1 P1 C1 49.08(19)
C13 P1 C1 108.0(2)
N1 P1 W1 121.65(16)
C13 P1 W1 126.37(17)
C1 P1 W1 122.0(2)
N2 P2 C37 104.2(2)
N2 P2 C25 48.5(2)
C37 P2 C25 109.8(2)
N2 P2 W2 120.90(17)
C37 P2 W2 126.94(16)
C25 P2 W2 120.42(17)
N3 P3 C61 105.1(2)
N3 P3 C49 48.74(19)
C61 P3 C49 108.5(2)
N3 P3 W3 120.19(16)
C61 P3 W3 126.58(17)
C49 P3 W3 122.0(2)
C14 Si1 C15 109.5(3)
C14 Si1 C16 107.0(3)
C15 Si1 C16 109.9(2)
C14 Si1 C13 106.5(2)
C15 Si1 C13 110.7(3)
C16 Si1 C13 113.1(3)
C19 Si2 C17 108.7(3)
C19 Si2 C18 107.2(3)
C17 Si2 C18 109.5(3)
C19 Si2 C13 109.7(3)
C17 Si2 C13 115.0(2)
C18 Si2 C13 106.3(3)
C39 Si3 C40 107.7(3)
C39 Si3 C38 108.1(2)
C40 Si3 C38 109.1(3)
C39 Si3 C37 114.2(3)
C40 Si3 C37 111.5(2)
C38 Si3 C37 106.0(2)
C42 Si4 C43 107.4(3)
C42 Si4 C41 108.4(3)
C43 Si4 C41 108.8(2)
C42 Si4 C37 108.8(2)
C43 Si4 C37 107.7(3)
C41 Si4 C37 115.4(3)
C63 Si5 C62 108.2(3)
C63 Si5 C64 107.3(3)
C62 Si5 C64 109.0(3)
C63 Si5 C61 114.6(3)
C62 Si5 C61 111.6(3)
C64 Si5 C61 105.8(2)
C65 Si6 C66 109.1(3)
C65 Si6 C67 109.3(3)
C66 Si6 C67 109.4(3)
C65 Si6 C61 108.0(3)
C66 Si6 C61 114.9(2)
C67 Si6 C61 105.9(3)
C20 W1 C21 86.7(2)
C20 W1 C23 87.0(2)
C21 W1 C23 173.7(2)
C20 W1 C22 91.4(2)
C21 W1 C22 88.8(2)
C23 W1 C22 91.7(2)
C20 W1 C24 90.2(2)
C21 W1 C24 91.3(2)
C23 W1 C24 88.3(2)
C22 W1 C24 178.3(2)
C20 W1 P1 177.12(17)
C21 W1 P1 94.06(15)
C23 W1 P1 92.22(15)
C22 W1 P1 85.83(16)
C24 W1 P1 92.52(17)
C44 W2 C48 90.8(2)
C44 W2 C46 89.4(2)
C48 W2 C46 179.6(3)
C44 W2 C45 87.3(3)
C48 W2 C45 85.4(2)
C46 W2 C45 94.2(2)
C44 W2 C47 89.2(3)
C48 W2 C47 91.4(2)
C46 W2 C47 89.0(2)
C45 W2 C47 175.2(2)
C44 W2 P2 176.03(19)
C48 W2 P2 92.31(14)
C46 W2 P2 87.54(16)
C45 W2 P2 90.45(15)
C47 W2 P2 93.21(16)
C68 W3 C71 85.2(2)
C68 W3 C69 88.0(2)
C71 W3 C69 172.80(19)
C68 W3 C70 91.6(2)
C71 W3 C70 87.1(2)
C69 W3 C70 90.7(2)
C68 W3 C72 89.4(2)
C71 W3 C72 91.3(2)
C69 W3 C72 91.0(2)
C70 W3 C72 178.0(2)
C68 W3 P3 175.96(17)
C71 W3 P3 91.50(15)
C69 W3 P3 95.39(15)
C70 W3 P3 90.52(15)
C72 W3 P3 88.30(16)

loop_
_geom_bond_atom_site_label_1
_geom_bond_atom_site_label_2
_geom_bond_distance
C1 C2 1.475(6)
C1 N1 1.487(6)
C1 P1 1.838(5)
C1 H1A 1.0000
C2 C6 1.415(8)
C2 C3 1.437(7)
C2 Fe1 2.053(5)
C3 C4 1.420(8)
C3 Fe1 2.052(5)
C3 H3A 0.9500
C4 C5 1.416(8)
C4 Fe1 2.028(5)
C4 H4A 0.9500
C5 C6 1.415(6)
C5 Fe1 2.038(6)
C5 H5A 0.9500
C6 Fe1 2.043(6)
C6 H6A 0.9500
C7 C8 1.384(7)
C7 C11 1.409(9)
C7 Fe1 2.026(6)
C7 H7A 0.9500
C8 C9 1.416(8)
C8 Fe1 2.042(5)
C8 H8A 0.9500
C9 C10 1.433(10)
C9 Fe1 2.048(6)
C9 H9A 0.9500
C10 C11 1.413(7)
C10 Fe1 2.045(7)
C10 H10A 0.9500
C11 Fe1 2.045(7)
C11 H11A 0.9500
C12 N1 1.472(6)
C12 H12C 0.9800
C12 H12B 0.9800
C12 H12A 0.9800
C13 P1 1.799(6)
C13 Si1 1.909(5)
C13 Si2 1.910(5)
C13 H13A 1.0000
C14 Si1 1.868(6)
C14 H14A 0.9800
C14 H14B 0.9800
C14 H14C 0.9800
C15 Si1 1.870(5)
C15 H15A 0.9800
C15 H15B 0.9800
C15 H15C 0.9800
C16 Si1 1.885(5)
C16 H16A 0.9800
C16 H16B 0.9800
C16 H16C 0.9800
C17 Si2 1.858(5)
C17 H17A 0.9800
C17 H17B 0.9800
C17 H17C 0.9800
C18 Si2 1.868(7)
C18 H18A 0.9800
C18 H18B 0.9800
C18 H18C 0.9800
C19 Si2 1.850(6)
C19 H19A 0.9800
C19 H19B 0.9800
C19 H19C 0.9800
C20 O1 1.159(6)
C20 W1 1.989(6)
C21 O2 1.146(6)
C21 W1 2.041(6)
C22 O3 1.152(6)
C22 W1 2.044(6)
C23 O4 1.143(6)
C23 W1 2.042(6)
C24 O5 1.140(7)
C24 W1 2.050(6)
C25 N2 1.471(7)
C25 C26 1.477(7)
C25 P2 1.836(4)
C25 H25A 1.0000
C26 C27 1.430(8)
C26 C30 1.437(7)
C26 Fe2 2.066(5)
C27 C28 1.405(7)
C27 Fe2 2.027(6)
C27 H27A 0.9500
C28 C29 1.407(8)
C28 Fe2 2.044(6)
C28 H28A 0.9500
C29 C30 1.430(7)
C29 Fe2 2.049(5)
C29 H29A 0.9500
C30 Fe2 2.059(4)
C30 H30A 0.9500
C31 C32 1.413(8)
C31 C35 1.428(8)
C31 Fe2 2.046(6)
C31 H31A 0.9500
C32 C33 1.409(8)
C32 Fe2 2.049(6)
C32 H32A 0.9500
C33 C34 1.404(7)
C33 Fe2 2.047(5)
C33 H33A 0.9500
C34 C35 1.420(8)
C34 Fe2 2.038(5)
C34 H34A 0.9500
C35 Fe2 2.046(5)
C35 H35A 0.9500
C36 N2 1.455(7)
C36 H36C 0.9800
C36 H36B 0.9800
C36 H36A 0.9800
C37 P2 1.795(5)
C37 Si3 1.908(5)
C37 Si4 1.919(6)
C37 H37A 1.0000
C38 Si3 1.871(5)
C38 H38A 0.9800
C38 H38B 0.9800
C38 H38C 0.9800
C39 Si3 1.854(5)
C39 H39A 0.9800
C39 H39B 0.9800
C39 H39C 0.9800
C40 Si3 1.868(6)
C40 H40A 0.9800
C40 H40B 0.9800
C40 H40C 0.9800
C41 Si4 1.873(5)
C41 H41A 0.9800
C41 H41B 0.9800
C41 H41C 0.9800
C42 Si4 1.858(5)
C42 H42A 0.9800
C42 H42B 0.9800
C42 H42C 0.9800
C43 Si4 1.865(5)
C43 H43A 0.9800
C43 H43B 0.9800
C43 H43C 0.9800
C44 O6 1.171(7)
C44 W2 1.990(6)
C45 O7 1.139(7)
C45 W2 2.045(7)
C46 O8 1.165(6)
C46 W2 2.045(6)
C47 O9 1.122(7)
C47 W2 2.063(7)
C48 O10 1.138(5)
C48 W2 2.042(6)
C49 N3 1.475(6)
C49 C50 1.491(7)
C49 P3 1.832(5)
C49 H49A 1.0000
C50 C54 1.424(8)
C50 C51 1.454(7)
C50 Fe3 2.044(5)
C51 C52 1.422(8)
C51 Fe3 2.044(5)
C51 H51A 0.9500
C52 C53 1.406(8)
C52 Fe3 2.045(5)
C52 H52A 0.9500
C53 C54 1.430(6)
C53 Fe3 2.061(6)
C53 H53A 0.9500
C54 Fe3 2.041(6)
C54 H54A 0.9500
C55 C59 1.393(8)
C55 C56 1.410(6)
C55 Fe3 2.031(6)
C55 H55A 0.9500
C56 C57 1.407(8)
C56 Fe3 2.046(6)
C56 H56A 0.9500
C57 C58 1.417(8)
C57 Fe3 2.052(5)
C57 H57A 0.9500
C58 C59 1.404(7)
C58 Fe3 2.047(5)
C58 H58A 0.9500
C59 Fe3 2.039(5)
C59 H59A 0.9500
C60 N3 1.472(7)
C60 H60C 0.9800
C60 H60B 0.9800
C60 H60A 0.9800
C61 P3 1.797(6)
C61 Si5 1.911(5)
C61 Si6 1.913(5)
C61 H61A 1.0000
C62 Si5 1.868(5)
C62 H62A 0.9800
C62 H62B 0.9800
C62 H62C 0.9800
C63 Si5 1.858(6)
C63 H63A 0.9800
C63 H63B 0.9800
C63 H63C 0.9800
C64 Si5 1.874(6)
C64 H64A 0.9800
C64 H64B 0.9800
C64 H64C 0.9800
C65 Si6 1.855(6)
C65 H65A 0.9800
C65 H65B 0.9800
C65 H65C 0.9800
C66 Si6 1.863(5)
C66 H66A 0.9800
C66 H66B 0.9800
C66 H66C 0.9800
C67 Si6 1.873(7)
C67 H67C 0.9800
C67 H67B 0.9800
C67 H67A 0.9800
C68 O11 1.173(6)
C68 W3 1.979(6)
C69 O12 1.146(6)
C69 W3 2.041(5)
C70 O13 1.132(6)
C70 W3 2.051(6)
C71 O14 1.140(5)
C71 W3 2.035(5)
C72 O15 1.132(7)
C72 W3 2.072(7)
N1 P1 1.735(4)
N2 P2 1.738(5)
N3 P3 1.738(4)
P1 W1 2.5059(14)
P2 W2 2.4973(14)
P3 W3 2.5081(14)

loop_
_geom_torsion_atom_site_label_1
_geom_torsion_atom_site_label_2
_geom_torsion_atom_site_label_3
_geom_torsion_atom_site_label_4
_geom_torsion
N1 C1 C2 C6 9.3(8)
P1 C1 C2 C6 -62.8(7)
N1 C1 C2 C3 -167.5(5)
P1 C1 C2 C3 120.4(5)
N1 C1 C2 Fe1 -79.5(6)
P1 C1 C2 Fe1 -151.6(3)
C6 C2 C3 C4 -0.4(6)
C1 C2 C3 C4 176.9(5)
Fe1 C2 C3 C4 58.7(4)
C6 C2 C3 Fe1 -59.1(4)
C1 C2 C3 Fe1 118.2(5)
C2 C3 C4 C5 0.6(6)
Fe1 C3 C4 C5 59.8(4)
C2 C3 C4 Fe1 -59.2(4)
C3 C4 C5 C6 -0.6(6)
Fe1 C4 C5 C6 59.5(4)
C3 C4 C5 Fe1 -60.1(4)
C3 C2 C6 C5 0.0(6)
C1 C2 C6 C5 -177.2(5)
Fe1 C2 C6 C5 -59.1(4)
C3 C2 C6 Fe1 59.1(4)
C1 C2 C6 Fe1 -118.2(5)
C4 C5 C6 C2 0.3(6)
Fe1 C5 C6 C2 59.4(4)
C4 C5 C6 Fe1 -59.1(4)
C11 C7 C8 C9 -0.7(7)
Fe1 C7 C8 C9 59.3(4)
C11 C7 C8 Fe1 -60.0(4)
C7 C8 C9 C10 0.8(7)
Fe1 C8 C9 C10 59.8(4)
C7 C8 C9 Fe1 -59.0(4)
C8 C9 C10 C11 -0.6(7)
Fe1 C9 C10 C11 59.3(4)
C8 C9 C10 Fe1 -59.9(4)
C8 C7 C11 C10 0.3(7)
Fe1 C7 C11 C10 -59.8(4)
C8 C7 C11 Fe1 60.1(4)
C9 C10 C11 C7 0.2(7)
Fe1 C10 C11 C7 59.3(4)
C9 C10 C11 Fe1 -59.2(5)
N2 C25 C26 C27 173.4(5)
P2 C25 C26 C27 -112.5(6)
N2 C25 C26 C30 -5.0(8)
P2 C25 C26 C30 69.0(8)
N2 C25 C26 Fe2 86.0(5)
P2 C25 C26 Fe2 160.0(3)
C30 C26 C27 C28 -1.2(6)
C25 C26 C27 C28 -179.9(5)
Fe2 C26 C27 C28 -60.2(4)
C30 C26 C27 Fe2 59.1(3)
C25 C26 C27 Fe2 -119.7(5)
C26 C27 C28 C29 1.0(6)
Fe2 C27 C28 C29 -59.6(4)
C26 C27 C28 Fe2 60.6(4)
C27 C28 C29 C30 -0.5(6)
Fe2 C28 C29 C30 -59.4(4)
C27 C28 C29 Fe2 59.0(4)
C28 C29 C30 C26 -0.3(6)
Fe2 C29 C30 C26 -59.5(3)
C28 C29 C30 Fe2 59.2(4)
C27 C26 C30 C29 0.9(6)
C25 C26 C30 C29 179.6(5)
Fe2 C26 C30 C29 59.1(3)
C27 C26 C30 Fe2 -58.3(3)
C25 C26 C30 Fe2 120.4(6)
C35 C31 C32 C33 0.2(6)
Fe2 C31 C32 C33 59.8(4)
C35 C31 C32 Fe2 -59.5(4)
C31 C32 C33 C34 -1.2(6)
Fe2 C32 C33 C34 58.5(4)
C31 C32 C33 Fe2 -59.7(4)
C32 C33 C34 C35 1.6(6)
Fe2 C33 C34 C35 60.4(4)
C32 C33 C34 Fe2 -58.8(4)
C33 C34 C35 C31 -1.5(6)
Fe2 C34 C35 C31 59.1(4)
C33 C34 C35 Fe2 -60.6(4)
C32 C31 C35 C34 0.7(6)
Fe2 C31 C35 C34 -59.0(4)
C32 C31 C35 Fe2 59.7(4)
N3 C49 C50 C54 -7.4(8)
P3 C49 C50 C54 65.3(7)
N3 C49 C50 C51 166.9(5)
P3 C49 C50 C51 -120.4(6)
N3 C49 C50 Fe3 80.1(6)
P3 C49 C50 Fe3 152.8(3)
C54 C50 C51 C52 -0.5(6)
C49 C50 C51 C52 -175.7(5)
Fe3 C50 C51 C52 -59.8(4)
C54 C50 C51 Fe3 59.3(4)
C49 C50 C51 Fe3 -116.0(5)
C50 C51 C52 C53 0.0(7)
Fe3 C51 C52 C53 -59.4(4)
C50 C51 C52 Fe3 59.4(4)
C51 C52 C53 C54 0.5(7)
Fe3 C52 C53 C54 -58.3(4)
C51 C52 C53 Fe3 58.8(4)
C51 C50 C54 C53 0.8(6)
C49 C50 C54 C53 176.0(5)
Fe3 C50 C54 C53 59.9(4)
C51 C50 C54 Fe3 -59.1(4)
C49 C50 C54 Fe3 116.1(5)
C52 C53 C54 C50 -0.8(6)
Fe3 C53 C54 C50 -59.4(4)
C52 C53 C54 Fe3 58.7(4)
C59 C55 C56 C57 -0.9(7)
Fe3 C55 C56 C57 59.6(4)
C59 C55 C56 Fe3 -60.4(4)
C55 C56 C57 C58 0.6(7)
Fe3 C56 C57 C58 59.6(4)
C55 C56 C57 Fe3 -59.0(4)
C56 C57 C58 C59 -0.2(7)
Fe3 C57 C58 C59 59.5(4)
C56 C57 C58 Fe3 -59.7(4)
C56 C55 C59 C58 0.7(7)
Fe3 C55 C59 C58 -59.7(4)
C56 C55 C59 Fe3 60.5(4)
C57 C58 C59 C55 -0.3(7)
Fe3 C58 C59 C55 59.4(4)
C57 C58 C59 Fe3 -59.7(4)
C8 C7 Fe1 C4 30.1(14)
C11 C7 Fe1 C4 150.2(12)
C8 C7 Fe1 C5 68.3(4)
C11 C7 Fe1 C5 -171.6(3)
C11 C7 Fe1 C8 120.1(5)
C8 C7 Fe1 C6 109.3(4)
C11 C7 Fe1 C6 -130.6(3)
C8 C7 Fe1 C10 -81.9(4)
C11 C7 Fe1 C10 38.2(3)
C8 C7 Fe1 C11 -120.1(5)
C8 C7 Fe1 C9 -37.5(4)
C11 C7 Fe1 C9 82.6(4)
C8 C7 Fe1 C3 -169.5(5)
C11 C7 Fe1 C3 -49.3(6)
C8 C7 Fe1 C2 152.9(4)
C11 C7 Fe1 C2 -87.0(4)
C5 C4 Fe1 C7 45.5(14)
C3 C4 Fe1 C7 165.0(12)
C3 C4 Fe1 C5 119.4(5)
C5 C4 Fe1 C8 70.5(4)
C3 C4 Fe1 C8 -170.0(4)
C5 C4 Fe1 C6 -37.7(3)
C3 C4 Fe1 C6 81.7(4)
C5 C4 Fe1 C10 153.0(3)
C3 C4 Fe1 C10 -87.6(4)
C5 C4 Fe1 C11 -172.7(4)
C3 C4 Fe1 C11 -53.2(5)
C5 C4 Fe1 C9 109.5(4)
C3 C4 Fe1 C9 -131.0(4)
C5 C4 Fe1 C3 -119.4(5)
C5 C4 Fe1 C2 -81.3(3)
C3 C4 Fe1 C2 38.1(3)
C6 C5 Fe1 C7 71.3(4)
C4 C5 Fe1 C7 -169.7(3)
C6 C5 Fe1 C4 -119.1(5)
C6 C5 Fe1 C8 110.2(3)
C4 C5 Fe1 C8 -130.7(3)
C4 C5 Fe1 C6 119.1(5)
C6 C5 Fe1 C10 -171.0(5)
C4 C5 Fe1 C10 -52.0(6)
C6 C5 Fe1 C11 39.0(14)
C4 C5 Fe1 C11 158.1(12)
C6 C5 Fe1 C9 153.6(3)
C4 C5 Fe1 C9 -87.3(4)
C6 C5 Fe1 C3 -81.5(3)
C4 C5 Fe1 C3 37.6(3)
C6 C5 Fe1 C2 -37.2(3)
C4 C5 Fe1 C2 81.8(3)
C9 C8 Fe1 C7 -119.8(6)
C7 C8 Fe1 C4 -172.8(4)
C9 C8 Fe1 C4 67.3(5)
C7 C8 Fe1 C5 -132.2(4)
C9 C8 Fe1 C5 108.0(4)
C7 C8 Fe1 C6 -88.7(4)
C9 C8 Fe1 C6 151.4(4)
C7 C8 Fe1 C10 81.1(4)
C9 C8 Fe1 C10 -38.7(4)
C7 C8 Fe1 C11 37.3(4)
C9 C8 Fe1 C11 -82.5(5)
C7 C8 Fe1 C9 119.8(6)
C7 C8 Fe1 C3 151.6(13)
C9 C8 Fe1 C3 31.8(16)
C7 C8 Fe1 C2 -52.6(7)
C9 C8 Fe1 C2 -172.4(5)
C2 C6 Fe1 C7 109.6(3)
C5 C6 Fe1 C7 -130.6(3)
C2 C6 Fe1 C4 -82.0(3)
C5 C6 Fe1 C4 37.9(3)
C2 C6 Fe1 C5 -119.8(4)
C2 C6 Fe1 C8 152.4(3)
C5 C6 Fe1 C8 -87.7(4)
C2 C6 Fe1 C10 34.3(14)
C5 C6 Fe1 C10 154.2(12)
C2 C6 Fe1 C11 68.7(4)
C5 C6 Fe1 C11 -171.4(4)
C2 C6 Fe1 C9 -170.6(4)
C5 C6 Fe1 C9 -50.7(5)
C2 C6 Fe1 C3 -38.0(3)
C5 C6 Fe1 C3 81.8(3)
C5 C6 Fe1 C2 119.8(4)
C11 C10 Fe1 C7 -38.2(3)
C9 C10 Fe1 C7 81.4(4)
C11 C10 Fe1 C4 153.0(4)
C9 C10 Fe1 C4 -87.4(4)
C11 C10 Fe1 C5 -172.1(4)
C9 C10 Fe1 C5 -52.5(6)
C11 C10 Fe1 C8 -81.3(4)
C9 C10 Fe1 C8 38.3(3)
C11 C10 Fe1 C6 41.0(14)
C9 C10 Fe1 C6 160.7(11)
C9 C10 Fe1 C11 119.6(6)
C11 C10 Fe1 C9 -119.6(6)
C11 C10 Fe1 C3 109.8(4)
C9 C10 Fe1 C3 -130.6(4)
C11 C10 Fe1 C2 69.8(4)
C9 C10 Fe1 C2 -170.6(3)
C10 C11 Fe1 C7 118.2(5)
C7 C11 Fe1 C4 -169.6(4)
C10 C11 Fe1 C4 -51.5(6)
C7 C11 Fe1 C5 38.3(14)
C10 C11 Fe1 C5 156.4(12)
C7 C11 Fe1 C8 -36.7(3)
C10 C11 Fe1 C8 81.5(4)
C7 C11 Fe1 C6 71.2(4)
C10 C11 Fe1 C6 -170.7(4)
C7 C11 Fe1 C10 -118.2(5)
C7 C11 Fe1 C9 -80.4(4)
C10 C11 Fe1 C9 37.7(4)
C7 C11 Fe1 C3 154.7(3)
C10 C11 Fe1 C3 -87.1(4)
C7 C11 Fe1 C2 110.8(3)
C10 C11 Fe1 C2 -131.0(4)
C8 C9 Fe1 C7 36.8(4)
C10 C9 Fe1 C7 -81.0(4)
C8 C9 Fe1 C4 -132.6(4)
C10 C9 Fe1 C4 109.6(4)
C8 C9 Fe1 C5 -89.4(4)
C10 C9 Fe1 C5 152.8(4)
C10 C9 Fe1 C8 -117.8(6)
C8 C9 Fe1 C6 -55.3(6)
C10 C9 Fe1 C6 -173.1(4)
C8 C9 Fe1 C10 117.8(6)
C8 C9 Fe1 C11 80.6(4)
C10 C9 Fe1 C11 -37.3(4)
C8 C9 Fe1 C3 -172.4(4)
C10 C9 Fe1 C3 69.8(5)
C8 C9 Fe1 C2 159.1(11)
C10 C9 Fe1 C2 41.2(14)
C4 C3 Fe1 C7 -174.4(5)
C2 C3 Fe1 C7 -55.6(6)
C2 C3 Fe1 C4 118.9(5)
C4 C3 Fe1 C5 -37.6(3)
C2 C3 Fe1 C5 81.2(4)
C4 C3 Fe1 C8 42.6(15)
C2 C3 Fe1 C8 161.5(13)
C4 C3 Fe1 C6 -81.4(4)
C2 C3 Fe1 C6 37.5(3)
C4 C3 Fe1 C10 109.3(4)
C2 C3 Fe1 C10 -131.8(4)
C4 C3 Fe1 C11 152.3(4)
C2 C3 Fe1 C11 -88.9(4)
C4 C3 Fe1 C9 69.0(5)
C2 C3 Fe1 C9 -172.1(4)
C4 C3 Fe1 C2 -118.9(5)
C6 C2 Fe1 C7 -88.8(4)
C3 C2 Fe1 C7 152.0(4)
C1 C2 Fe1 C7 32.4(6)
C6 C2 Fe1 C4 81.3(4)
C3 C2 Fe1 C4 -37.9(4)
C1 C2 Fe1 C4 -157.5(5)
C6 C2 Fe1 C5 37.4(3)
C3 C2 Fe1 C5 -81.8(4)
C1 C2 Fe1 C5 158.6(5)
C6 C2 Fe1 C8 -53.9(6)
C3 C2 Fe1 C8 -173.0(5)
C1 C2 Fe1 C8 67.4(7)
C3 C2 Fe1 C6 -119.2(5)
C1 C2 Fe1 C6 121.2(6)
C6 C2 Fe1 C10 -172.1(3)
C3 C2 Fe1 C10 68.7(4)
C1 C2 Fe1 C10 -50.9(5)
C6 C2 Fe1 C11 -132.1(3)
C3 C2 Fe1 C11 108.7(4)
C1 C2 Fe1 C11 -10.9(5)
C6 C2 Fe1 C9 153.3(12)
C3 C2 Fe1 C9 34.1(14)
C1 C2 Fe1 C9 -85.5(13)
C6 C2 Fe1 C3 119.2(5)
C1 C2 Fe1 C3 -119.6(6)
C28 C27 Fe2 C34 -60.3(5)
C26 C27 Fe2 C34 180.0(3)
C26 C27 Fe2 C28 -119.7(5)
C28 C27 Fe2 C35 -105(8)
C26 C27 Fe2 C35 135(8)
C28 C27 Fe2 C31 -175.9(3)
C26 C27 Fe2 C31 64.4(5)
C28 C27 Fe2 C33 -96.9(4)
C26 C27 Fe2 C33 143.4(3)
C28 C27 Fe2 C32 -140.0(3)
C26 C27 Fe2 C32 100.4(3)
C28 C27 Fe2 C29 37.4(3)
C26 C27 Fe2 C29 -82.2(3)
C28 C27 Fe2 C30 81.5(3)
C26 C27 Fe2 C30 -38.1(3)
C28 C27 Fe2 C26 119.7(5)
C33 C34 Fe2 C27 -59.9(5)
C35 C34 Fe2 C27 -177.9(4)
C33 C34 Fe2 C28 -96.8(4)
C35 C34 Fe2 C28 145.2(4)
C33 C34 Fe2 C35 118.0(6)
C33 C34 Fe2 C31 80.2(4)
C35 C34 Fe2 C31 -37.8(4)
C35 C34 Fe2 C33 -118.0(6)
C33 C34 Fe2 C32 36.7(4)
C35 C34 Fe2 C32 -81.3(4)
C33 C34 Fe2 C29 -140.0(4)
C35 C34 Fe2 C29 102.0(4)
C33 C34 Fe2 C30 -177.2(4)
C35 C34 Fe2 C30 64.9(5)
C33 C34 Fe2 C26 -60(11)
C35 C34 Fe2 C26 -178(100)
C29 C28 Fe2 C27 119.3(5)
C27 C28 Fe2 C34 141.6(3)
C29 C28 Fe2 C34 -99.2(3)
C27 C28 Fe2 C35 177.1(3)
C29 C28 Fe2 C35 -63.7(4)
C27 C28 Fe2 C31 69(4)
C29 C28 Fe2 C31 -171(4)
C27 C28 Fe2 C33 98.6(4)
C29 C28 Fe2 C33 -142.1(3)
C27 C28 Fe2 C32 61.8(4)
C29 C28 Fe2 C32 -178.9(3)
C27 C28 Fe2 C29 -119.3(5)
C27 C28 Fe2 C30 -81.7(3)
C29 C28 Fe2 C30 37.6(3)
C27 C28 Fe2 C26 -37.7(3)
C29 C28 Fe2 C26 81.6(3)
C34 C35 Fe2 C27 47(8)
C31 C35 Fe2 C27 -73(8)
C31 C35 Fe2 C34 -119.3(5)
C34 C35 Fe2 C28 -56.5(5)
C31 C35 Fe2 C28 -175.8(3)
C34 C35 Fe2 C31 119.3(5)
C34 C35 Fe2 C33 38.1(3)
C31 C35 Fe2 C33 -81.2(4)
C34 C35 Fe2 C32 81.7(4)
C31 C35 Fe2 C32 -37.7(3)
C34 C35 Fe2 C29 -95.7(4)
C31 C35 Fe2 C29 145.0(3)
C34 C35 Fe2 C30 -140.4(3)
C31 C35 Fe2 C30 100.3(4)
C34 C35 Fe2 C26 179.9(3)
C31 C35 Fe2 C26 60.6(5)
C32 C31 Fe2 C27 58.3(5)
C35 C31 Fe2 C27 177.2(3)
C32 C31 Fe2 C34 -81.3(3)
C35 C31 Fe2 C34 37.6(3)
C32 C31 Fe2 C28 -8(5)
C35 C31 Fe2 C28 111(4)
C32 C31 Fe2 C35 -118.9(5)
C32 C31 Fe2 C33 -37.8(3)
C35 C31 Fe2 C33 81.1(3)
C35 C31 Fe2 C32 118.9(5)
C32 C31 Fe2 C29 -178.8(3)
C35 C31 Fe2 C29 -59.9(5)
C32 C31 Fe2 C30 142.4(3)
C35 C31 Fe2 C30 -98.7(3)
C32 C31 Fe2 C26 97.9(3)
C35 C31 Fe2 C26 -143.2(3)
C34 C33 Fe2 C27 141.8(4)
C32 C33 Fe2 C27 -97.4(4)
C32 C33 Fe2 C34 120.8(6)
C34 C33 Fe2 C28 98.6(4)
C32 C33 Fe2 C28 -140.6(4)
C34 C33 Fe2 C35 -38.5(4)
C32 C33 Fe2 C35 82.3(4)
C34 C33 Fe2 C31 -82.9(4)
C32 C33 Fe2 C31 37.9(4)
C34 C33 Fe2 C32 -120.8(6)
C34 C33 Fe2 C29 62.6(5)
C32 C33 Fe2 C29 -176.6(4)
C34 C33 Fe2 C30 91(7)
C32 C33 Fe2 C30 -148(7)
C34 C33 Fe2 C26 178.4(4)
C32 C33 Fe2 C26 -60.8(6)
C33 C32 Fe2 C27 98.2(4)
C31 C32 Fe2 C27 -143.1(3)
C33 C32 Fe2 C34 -36.6(4)
C31 C32 Fe2 C34 82.1(4)
C33 C32 Fe2 C28 60.7(5)
C31 C32 Fe2 C28 179.4(3)
C33 C32 Fe2 C35 -80.6(4)
C31 C32 Fe2 C35 38.1(3)
C33 C32 Fe2 C31 -118.7(5)
C31 C32 Fe2 C33 118.7(5)
C33 C32 Fe2 C29 48(4)
C31 C32 Fe2 C29 167(4)
C33 C32 Fe2 C30 178.5(4)
C31 C32 Fe2 C30 -62.8(5)
C33 C32 Fe2 C26 142.1(4)
C31 C32 Fe2 C26 -99.2(4)
C28 C29 Fe2 C27 -37.6(3)
C30 C29 Fe2 C27 82.1(3)
C28 C29 Fe2 C34 97.0(4)
C30 C29 Fe2 C34 -143.3(3)
C30 C29 Fe2 C28 119.7(5)
C28 C29 Fe2 C35 141.1(3)
C30 C29 Fe2 C35 -99.2(4)
C28 C29 Fe2 C31 179.3(3)
C30 C29 Fe2 C31 -61.0(5)
C28 C29 Fe2 C33 59.0(5)
C30 C29 Fe2 C33 178.7(4)
C28 C29 Fe2 C32 14(4)
C30 C29 Fe2 C32 133(4)
C28 C29 Fe2 C30 -119.7(5)
C28 C29 Fe2 C26 -81.8(3)
C30 C29 Fe2 C26 37.9(3)
C29 C30 Fe2 C27 -80.7(4)
C26 C30 Fe2 C27 38.2(4)
C29 C30 Fe2 C34 59.4(5)
C26 C30 Fe2 C34 178.4(4)
C29 C30 Fe2 C28 -37.1(3)
C26 C30 Fe2 C28 81.8(4)
C29 C30 Fe2 C35 99.5(4)
C26 C30 Fe2 C35 -141.5(4)
C29 C30 Fe2 C31 144.4(4)
C26 C30 Fe2 C31 -96.6(4)
C29 C30 Fe2 C33 -29(7)
C26 C30 Fe2 C33 90(7)
C29 C30 Fe2 C32 -176.4(4)
C26 C30 Fe2 C32 -57.5(5)
C26 C30 Fe2 C29 119.0(5)
C29 C30 Fe2 C26 -119.0(5)
C30 C26 Fe2 C27 -118.5(5)
C25 C26 Fe2 C27 118.8(6)
C27 C26 Fe2 C34 0(11)
C30 C26 Fe2 C34 -119(11)
C25 C26 Fe2 C34 119(11)
C27 C26 Fe2 C28 37.2(3)
C30 C26 Fe2 C28 -81.3(4)
C25 C26 Fe2 C28 156.0(6)
C27 C26 Fe2 C35 -177.8(4)
C30 C26 Fe2 C35 63.7(5)
C25 C26 Fe2 C35 -59.0(6)
C27 C26 Fe2 C31 -139.8(3)
C30 C26 Fe2 C31 101.7(4)
C25 C26 Fe2 C31 -21.0(6)
C27 C26 Fe2 C33 -58.7(5)
C30 C26 Fe2 C33 -177.2(4)
C25 C26 Fe2 C33 60.1(7)
C27 C26 Fe2 C32 -96.1(4)
C30 C26 Fe2 C32 145.4(4)
C25 C26 Fe2 C32 22.7(6)
C27 C26 Fe2 C29 80.6(4)
C30 C26 Fe2 C29 -37.9(4)
C25 C26 Fe2 C29 -160.6(6)
C27 C26 Fe2 C30 118.5(5)
C25 C26 Fe2 C30 -122.7(7)
C56 C55 Fe3 C59 -118.6(4)
C59 C55 Fe3 C54 -73.1(4)
C56 C55 Fe3 C54 168.3(3)
C59 C55 Fe3 C50 -112.4(3)
C56 C55 Fe3 C50 129.0(3)
C59 C55 Fe3 C51 -155.9(3)
C56 C55 Fe3 C51 85.4(4)
C59 C55 Fe3 C52 172.5(4)
C56 C55 Fe3 C52 53.9(5)
C59 C55 Fe3 C56 118.6(4)
C59 C55 Fe3 C58 37.4(3)
C56 C55 Fe3 C58 -81.2(3)
C59 C55 Fe3 C57 81.3(3)
C56 C55 Fe3 C57 -37.3(3)
C59 C55 Fe3 C53 -48.8(11)
C56 C55 Fe3 C53 -167.4(9)
C58 C59 Fe3 C55 119.4(5)
C55 C59 Fe3 C54 127.0(3)
C58 C59 Fe3 C54 -113.5(4)
C55 C59 Fe3 C50 83.4(4)
C58 C59 Fe3 C50 -157.2(4)
C55 C59 Fe3 C51 46.5(6)
C58 C59 Fe3 C51 165.9(5)
C55 C59 Fe3 C52 -160.8(11)
C58 C59 Fe3 C52 -41.4(13)
C55 C59 Fe3 C56 -38.1(3)
C58 C59 Fe3 C56 81.4(4)
C55 C59 Fe3 C58 -119.4(5)
C55 C59 Fe3 C57 -81.6(4)
C58 C59 Fe3 C57 37.8(4)
C55 C59 Fe3 C53 167.3(3)
C58 C59 Fe3 C53 -73.3(4)
C50 C54 Fe3 C55 -68.6(4)
C53 C54 Fe3 C55 172.0(3)
C50 C54 Fe3 C59 -109.1(3)
C53 C54 Fe3 C59 131.4(3)
C53 C54 Fe3 C50 -119.4(4)
C50 C54 Fe3 C51 38.6(3)
C53 C54 Fe3 C51 -80.9(3)
C50 C54 Fe3 C52 82.4(3)
C53 C54 Fe3 C52 -37.0(3)
C50 C54 Fe3 C56 -36.7(10)
C53 C54 Fe3 C56 -156.1(8)
C50 C54 Fe3 C58 -151.9(3)
C53 C54 Fe3 C58 88.7(4)
C50 C54 Fe3 C57 173.2(4)
C53 C54 Fe3 C57 53.7(6)
C50 C54 Fe3 C53 119.4(4)
C54 C50 Fe3 C55 130.1(3)
C51 C50 Fe3 C55 -111.1(4)
C49 C50 Fe3 C55 9.1(5)
C54 C50 Fe3 C59 88.4(4)
C51 C50 Fe3 C59 -152.8(4)
C49 C50 Fe3 C59 -32.5(6)
C51 C50 Fe3 C54 118.8(5)
C49 C50 Fe3 C54 -121.0(6)
C54 C50 Fe3 C51 -118.8(5)
C49 C50 Fe3 C51 120.2(7)
C54 C50 Fe3 C52 -80.7(4)
C51 C50 Fe3 C52 38.1(4)
C49 C50 Fe3 C52 158.3(5)
C54 C50 Fe3 C56 169.3(3)
C51 C50 Fe3 C56 -72.0(4)
C49 C50 Fe3 C56 48.3(5)
C54 C50 Fe3 C58 57.5(6)
C51 C50 Fe3 C58 176.3(5)
C49 C50 Fe3 C58 -63.5(8)
C54 C50 Fe3 C57 -167.3(8)
C51 C50 Fe3 C57 -48.5(10)
C49 C50 Fe3 C57 71.7(10)
C54 C50 Fe3 C53 -37.6(3)
C51 C50 Fe3 C53 81.2(4)
C49 C50 Fe3 C53 -158.6(5)
C52 C51 Fe3 C55 -156.7(4)
C50 C51 Fe3 C55 85.2(4)
C52 C51 Fe3 C59 172.1(5)
C50 C51 Fe3 C59 54.0(7)
C52 C51 Fe3 C54 80.4(4)
C50 C51 Fe3 C54 -37.8(3)
C52 C51 Fe3 C50 118.2(6)
C50 C51 Fe3 C52 -118.2(6)
C52 C51 Fe3 C56 -114.2(4)
C50 C51 Fe3 C56 127.6(4)
C52 C51 Fe3 C58 -53.6(14)
C50 C51 Fe3 C58 -171.8(11)
C52 C51 Fe3 C57 -75.4(5)
C50 C51 Fe3 C57 166.4(4)
C52 C51 Fe3 C53 36.5(3)
C50 C51 Fe3 C53 -81.7(4)
C53 C52 Fe3 C55 166.9(4)
C51 C52 Fe3 C55 46.2(6)
C53 C52 Fe3 C59 -38.5(13)
C51 C52 Fe3 C59 -159.2(10)
C53 C52 Fe3 C54 37.7(3)
C51 C52 Fe3 C54 -83.0(4)
C53 C52 Fe3 C50 81.7(3)
C51 C52 Fe3 C50 -38.9(4)
C53 C52 Fe3 C51 120.7(5)
C53 C52 Fe3 C56 -156.6(3)
C51 C52 Fe3 C56 82.7(4)
C53 C52 Fe3 C58 -72.8(4)
C51 C52 Fe3 C58 166.5(4)
C53 C52 Fe3 C57 -113.4(3)
C51 C52 Fe3 C57 125.9(4)
C51 C52 Fe3 C53 -120.7(5)
C57 C56 Fe3 C55 -119.4(5)
C57 C56 Fe3 C59 -81.7(4)
C55 C56 Fe3 C59 37.7(3)
C57 C56 Fe3 C54 -159.5(8)
C55 C56 Fe3 C54 -40.1(10)
C57 C56 Fe3 C50 171.2(3)
C55 C56 Fe3 C50 -69.3(4)
C57 C56 Fe3 C51 130.0(3)
C55 C56 Fe3 C51 -110.6(3)
C57 C56 Fe3 C52 87.5(4)
C55 C56 Fe3 C52 -153.0(3)
C57 C56 Fe3 C58 -38.1(3)
C55 C56 Fe3 C58 81.3(3)
C55 C56 Fe3 C57 119.4(5)
C57 C56 Fe3 C53 54.7(6)
C55 C56 Fe3 C53 174.1(4)
C59 C58 Fe3 C55 -37.3(3)
C57 C58 Fe3 C55 81.7(4)
C57 C58 Fe3 C59 119.0(6)
C59 C58 Fe3 C54 84.7(4)
C57 C58 Fe3 C54 -156.3(4)
C59 C58 Fe3 C50 45.4(7)
C57 C58 Fe3 C50 164.4(5)
C59 C58 Fe3 C51 -145.8(11)
C57 C58 Fe3 C51 -26.8(14)
C59 C58 Fe3 C52 170.2(4)
C57 C58 Fe3 C52 -70.8(5)
C59 C58 Fe3 C56 -81.2(4)
C57 C58 Fe3 C56 37.8(4)
C59 C58 Fe3 C57 -119.0(6)
C59 C58 Fe3 C53 129.0(4)
C57 C58 Fe3 C53 -112.0(4)
C56 C57 Fe3 C55 37.6(3)
C58 C57 Fe3 C55 -80.9(4)
C56 C57 Fe3 C59 81.0(4)
C58 C57 Fe3 C59 -37.6(4)
C56 C57 Fe3 C54 168.9(4)
C58 C57 Fe3 C54 50.4(6)
C56 C57 Fe3 C50 -29.5(10)
C58 C57 Fe3 C50 -148.0(8)
C56 C57 Fe3 C51 -68.7(4)
C58 C57 Fe3 C51 172.8(4)
C56 C57 Fe3 C52 -110.8(4)
C58 C57 Fe3 C52 130.7(4)
C58 C57 Fe3 C56 -118.5(5)
C56 C57 Fe3 C58 118.5(5)
C56 C57 Fe3 C53 -153.7(3)
C58 C57 Fe3 C53 87.8(4)
C52 C53 Fe3 C55 -149.5(9)
C54 C53 Fe3 C55 -29.9(11)
C52 C53 Fe3 C59 170.8(3)
C54 C53 Fe3 C59 -69.6(4)
C52 C53 Fe3 C54 -119.6(5)
C52 C53 Fe3 C50 -82.0(3)
C54 C53 Fe3 C50 37.7(3)
C52 C53 Fe3 C51 -37.1(3)
C54 C53 Fe3 C51 82.6(3)
C54 C53 Fe3 C52 119.6(5)
C52 C53 Fe3 C56 48.0(6)
C54 C53 Fe3 C56 167.6(4)
C52 C53 Fe3 C58 129.4(3)
C54 C53 Fe3 C58 -111.0(3)
C52 C53 Fe3 C57 85.4(4)
C54 C53 Fe3 C57 -155.0(3)
C2 C1 N1 C12 123.3(5)
P1 C1 N1 C12 -118.0(4)
C2 C1 N1 P1 -118.7(4)
C26 C25 N2 C36 -123.5(5)
P2 C25 N2 C36 118.6(4)
C26 C25 N2 P2 117.8(5)
C50 C49 N3 C60 -123.1(5)
P3 C49 N3 C60 117.3(4)
C50 C49 N3 P3 119.5(4)
C12 N1 P1 C13 -150.7(4)
C1 N1 P1 C13 101.3(3)
C12 N1 P1 C1 108.0(5)
C12 N1 P1 W1 1.2(5)
C1 N1 P1 W1 -106.8(3)
Si1 C13 P1 N1 69.8(3)
Si2 C13 P1 N1 -147.1(2)
Si1 C13 P1 C1 121.0(3)
Si2 C13 P1 C1 -95.9(3)
Si1 C13 P1 W1 -80.3(3)
Si2 C13 P1 W1 62.8(3)
C2 C1 P1 N1 101.8(5)
C2 C1 P1 C13 7.7(5)
N1 C1 P1 C13 -94.0(3)
C2 C1 P1 W1 -152.1(4)
N1 C1 P1 W1 106.1(3)
C36 N2 P2 C37 146.7(4)
C25 N2 P2 C37 -104.0(3)
C36 N2 P2 C25 -109.3(5)
C36 N2 P2 W2 -4.3(5)
C25 N2 P2 W2 105.0(3)
Si3 C37 P2 N2 -71.4(3)
Si4 C37 P2 N2 147.3(3)
Si3 C37 P2 C25 -122.0(3)
Si4 C37 P2 C25 96.7(3)
Si3 C37 P2 W2 77.2(3)
Si4 C37 P2 W2 -64.1(3)
C26 C25 P2 N2 -105.2(6)
N2 C25 P2 C37 91.7(3)
C26 C25 P2 C37 -13.4(6)
N2 C25 P2 W2 -106.0(3)
C26 C25 P2 W2 148.8(4)
C60 N3 P3 C61 150.5(4)
C49 N3 P3 C61 -101.6(3)
C60 N3 P3 C49 -107.9(5)
C60 N3 P3 W3 -0.1(5)
C49 N3 P3 W3 107.8(3)
Si5 C61 P3 N3 -70.2(3)
Si6 C61 P3 N3 147.2(2)
Si5 C61 P3 C49 -121.1(3)
Si6 C61 P3 C49 96.3(3)
Si5 C61 P3 W3 78.0(3)
Si6 C61 P3 W3 -64.6(3)
C50 C49 P3 N3 -101.5(5)
N3 C49 P3 C61 94.1(3)
C50 C49 P3 C61 -7.4(5)
N3 C49 P3 W3 -103.9(3)
C50 C49 P3 W3 154.5(4)
P1 C13 Si1 C14 -125.6(3)
Si2 C13 Si1 C14 92.4(3)
P1 C13 Si1 C15 -6.7(4)
Si2 C13 Si1 C15 -148.6(3)
P1 C13 Si1 C16 117.1(3)
Si2 C13 Si1 C16 -24.8(4)
P1 C13 Si2 C19 44.1(3)
Si1 C13 Si2 C19 -173.6(3)
P1 C13 Si2 C17 -78.9(3)
Si1 C13 Si2 C17 63.5(4)
P1 C13 Si2 C18 159.7(3)
Si1 C13 Si2 C18 -57.9(4)
P2 C37 Si3 C39 -115.1(3)
Si4 C37 Si3 C39 25.2(4)
P2 C37 Si3 C40 7.3(4)
Si4 C37 Si3 C40 147.6(3)
P2 C37 Si3 C38 125.9(3)
Si4 C37 Si3 C38 -93.7(3)
P2 C37 Si4 C42 -46.5(3)
Si3 C37 Si4 C42 172.8(3)
P2 C37 Si4 C43 -162.7(3)
Si3 C37 Si4 C43 56.6(3)
P2 C37 Si4 C41 75.5(3)
Si3 C37 Si4 C41 -65.2(4)
P3 C61 Si5 C63 -118.0(3)
Si6 C61 Si5 C63 22.6(4)
P3 C61 Si5 C62 5.5(4)
Si6 C61 Si5 C62 146.1(3)
P3 C61 Si5 C64 123.9(3)
Si6 C61 Si5 C64 -95.5(3)
P3 C61 Si6 C65 -39.9(3)
Si5 C61 Si6 C65 178.4(3)
P3 C61 Si6 C66 82.2(4)
Si5 C61 Si6 C66 -59.5(4)
P3 C61 Si6 C67 -156.9(3)
Si5 C61 Si6 C67 61.4(3)
O1 C20 W1 C21 -88(56)
O1 C20 W1 C23 92(56)
O1 C20 W1 C22 0(56)
O1 C20 W1 C24 -180(100)
O1 C20 W1 P1 18(58)
O2 C21 W1 C20 11(5)
O2 C21 W1 C23 14(7)
O2 C21 W1 C22 -80(5)
O2 C21 W1 C24 101(5)
O2 C21 W1 P1 -166(5)
O4 C23 W1 C20 28(10)
O4 C23 W1 C21 25(11)
O4 C23 W1 C22 120(10)
O4 C23 W1 C24 -62(10)
O4 C23 W1 P1 -154(10)
O3 C22 W1 C20 -170(100)
O3 C22 W1 C21 -83(46)
O3 C22 W1 C23 103(46)
O3 C22 W1 C24 12(51)
O3 C22 W1 P1 11(46)
O5 C24 W1 C20 -45(9)
O5 C24 W1 C21 -132(9)
O5 C24 W1 C23 42(9)
O5 C24 W1 C22 133(9)
O5 C24 W1 P1 134(9)
N1 P1 W1 C20 42(3)
C13 P1 W1 C20 -172(3)
C1 P1 W1 C20 -16(3)
N1 P1 W1 C21 148.1(3)
C13 P1 W1 C21 -66.4(3)
C1 P1 W1 C21 89.6(3)
N1 P1 W1 C23 -31.9(3)
C13 P1 W1 C23 113.5(3)
C1 P1 W1 C23 -90.4(2)
N1 P1 W1 C22 59.6(2)
C13 P1 W1 C22 -154.9(3)
C1 P1 W1 C22 1.1(2)
N1 P1 W1 C24 -120.3(2)
C13 P1 W1 C24 25.1(3)
C1 P1 W1 C24 -178.9(2)
O6 C44 W2 C48 -85(14)
O6 C44 W2 C46 95(14)
O6 C44 W2 C45 1(14)
O6 C44 W2 C47 -176(100)
O6 C44 W2 P2 56(15)
O10 C48 W2 C44 32(13)
O10 C48 W2 C46 -76(34)
O10 C48 W2 C45 -55(13)
O10 C48 W2 C47 121(13)
O10 C48 W2 P2 -145(13)
O8 C46 W2 C44 -151(82)
O8 C46 W2 C48 -43(100)
O8 C46 W2 C45 -64(82)
O8 C46 W2 C47 120(82)
O8 C46 W2 P2 26(82)
O7 C45 W2 C44 -55(7)
O7 C45 W2 C48 36(7)
O7 C45 W2 C46 -145(7)
O7 C45 W2 C47 -12(9)
O7 C45 W2 P2 128(7)
O9 C47 W2 C44 -4(11)
O9 C47 W2 C48 -95(11)
O9 C47 W2 C46 85(11)
O9 C47 W2 C45 -48(12)
O9 C47 W2 P2 172(11)
N2 P2 W2 C44 -15(3)
C37 P2 W2 C44 -159(3)
C25 P2 W2 C44 42(3)
N2 P2 W2 C48 125.7(2)
C37 P2 W2 C48 -18.3(3)
C25 P2 W2 C48 -177.2(3)
N2 P2 W2 C46 -53.9(3)
C37 P2 W2 C46 162.1(3)
C25 P2 W2 C46 3.2(3)
N2 P2 W2 C45 40.3(2)
C37 P2 W2 C45 -103.7(3)
C25 P2 W2 C45 97.3(3)
N2 P2 W2 C47 -142.8(2)
C37 P2 W2 C47 73.2(3)
C25 P2 W2 C47 -85.7(3)
O11 C68 W3 C71 -44(7)
O11 C68 W3 C69 139(7)
O11 C68 W3 C70 -131(7)
O11 C68 W3 C72 48(7)
O11 C68 W3 P3 -8(9)
O14 C71 W3 C68 -14(6)
O14 C71 W3 C69 6(7)
O14 C71 W3 C70 78(6)
O14 C71 W3 C72 -103(6)
O14 C71 W3 P3 169(6)
O12 C69 W3 C68 16(8)
O12 C69 W3 C71 -4(9)
O12 C69 W3 C70 -76(8)
O12 C69 W3 C72 105(8)
O12 C69 W3 P3 -167(8)
O13 C70 W3 C68 59(7)
O13 C70 W3 C71 -26(7)
O13 C70 W3 C69 147(7)
O13 C70 W3 C72 -64(11)
O13 C70 W3 P3 -117(7)
O15 C72 W3 C68 111(100)
O15 C72 W3 C71 -164(100)
O15 C72 W3 C69 23(100)
O15 C72 W3 C70 -126(100)
O15 C72 W3 P3 -72(100)
N3 P3 W3 C68 -3(2)
C61 P3 W3 C68 -147(2)
C49 P3 W3 C68 54(2)
N3 P3 W3 C71 31.9(2)
C61 P3 W3 C71 -111.9(3)
C49 P3 W3 C71 89.5(2)
N3 P3 W3 C69 -150.2(2)
C61 P3 W3 C69 66.0(3)
C49 P3 W3 C69 -92.6(2)
N3 P3 W3 C70 119.1(2)
C61 P3 W3 C70 -24.8(3)
C49 P3 W3 C70 176.7(2)
N3 P3 W3 C72 -59.3(2)
C61 P3 W3 C72 156.8(2)
C49 P3 W3 C72 -1.7(2)
